data_1567343
loop_
_publ_author_name
'Zou, Yalu'
'Chen, Hongbin'
'Bi, Xingqi'
'Xu, Xiaoyun'
'Wang, Hebin'
'Lin, Menglu'
'Ma, Zaifei'
'Zhang, Mingtao'
'Li, Chenxi'
'Wan, Xiangjian'
'Long, Guankui'
'Zhaoyang, Yao'
'Chen, Yongsheng'

_publ_section_title
;
 Peripheral halogenation engineering controls molecular stacking to enable
 highly efficient organic solar cells
;
_journal_issue 8
_journal_name_full 'Energy &amp; Environmental Science'
_journal_page_first 3519
_journal_page_last 3533
_journal_paper_doi 10.1039/D2EE01340A
_journal_volume 15
_journal_year 2022
_chemical_formula_sum 'C104 H120 F6 N8 O2 S4'
_chemical_formula_weight 1756.31
_space_group_crystal_system monoclinic
_space_group_IT_number 14
_space_group_name_Hall '-P 2ybc'
_space_group_name_H-M_alt 'P 1 21/c 1'
_atom_sites_solution_hydrogens geom
_audit_creation_method SHELXL-2019/1
_cell_angle_alpha 90
_cell_angle_beta 98.290(12)
_cell_angle_gamma 90
_cell_formula_units_Z 8
_cell_length_a 17.222(4)
_cell_length_b 59.388(13)
_cell_length_c 19.162(5)
_cell_measurement_reflns_used 9793
_cell_measurement_temperature 193(2)
_cell_measurement_theta_max 50.888
_cell_measurement_theta_min 2.426
_cell_volume 19394(8)
_computing_structure_refinement 'SHELXL-2019/1 (Sheldrick, 2019)'
_diffrn_ambient_temperature 193(2)
_diffrn_measured_fraction_theta_full 0.997
_diffrn_measured_fraction_theta_max 0.997
_diffrn_measurement_device_type 'Bruker D8 VENTURE PHOTON II'
_diffrn_radiation_type GaK\a
_diffrn_radiation_wavelength 1.34139
_diffrn_reflns_av_R_equivalents 0.1461
_diffrn_reflns_av_unetI/netI 0.1129
_diffrn_reflns_Laue_measured_fraction_full 0.997
_diffrn_reflns_Laue_measured_fraction_max 0.997
_diffrn_reflns_limit_h_max 19
_diffrn_reflns_limit_h_min -20
_diffrn_reflns_limit_k_max 68
_diffrn_reflns_limit_k_min -68
_diffrn_reflns_limit_l_max 22
_diffrn_reflns_limit_l_min -22
_diffrn_reflns_number 129142
_diffrn_reflns_point_group_measured_fraction_full 0.997
_diffrn_reflns_point_group_measured_fraction_max 0.997
_diffrn_reflns_theta_full 51.249
_diffrn_reflns_theta_max 51.249
_diffrn_reflns_theta_min 2.255
_exptl_absorpt_coefficient_mu 0.922
_exptl_crystal_density_diffrn 1.203
_exptl_crystal_description block
_exptl_crystal_F_000 7472
_exptl_crystal_size_max 0.1
_exptl_crystal_size_mid 0.1
_exptl_crystal_size_min 0.08
_refine_diff_density_max 0.933
_refine_diff_density_min -0.752
_refine_diff_density_rms 0.106
_refine_ls_extinction_coef 0.000098(14)
_refine_ls_extinction_expression Fc^*^=kFc[1+0.001xFc^2^\l^3^/sin(2\q)]^-1/4^
_refine_ls_extinction_method 'SHELXL-2019/1 (Sheldrick 2019)'
_refine_ls_goodness_of_fit_ref 1.029
_refine_ls_hydrogen_treatment constr
_refine_ls_matrix_type fullcycle
_refine_ls_number_parameters 2234
_refine_ls_number_reflns 31826
_refine_ls_number_restraints 1984
_refine_ls_restrained_S_all 1.073
_refine_ls_R_factor_all 0.2766
_refine_ls_R_factor_gt 0.1929
_refine_ls_shift/su_max 0.000
_refine_ls_shift/su_mean 0.000
_refine_ls_structure_factor_coef Fsqd
_refine_ls_weighting_details 'w=1/[\s^2^(Fo^2^)+(0.0400P)^2^+220.0000P] where P=(Fo^2^+2Fc^2^)/3'
_refine_ls_weighting_scheme calc
_refine_ls_wR_factor_gt 0.3973
_refine_ls_wR_factor_ref 0.4267
_reflns_Friedel_coverage 0.000
_reflns_number_gt 12958
_reflns_number_total 31826
_reflns_threshold_expression 'I > 2\s(I)'
_cod_data_source_file d2ee01340a2.cif
_cod_data_source_block 220217li_lidz161479_tj_redo_0m_sq
_cod_depositor_comments 'Adding full bibliography for 1567342--1567344.cif.'
_cod_original_cell_volume 19394(7)
_cod_original_sg_symbol_H-M 'P 21/c'
_cod_database_code 1567343
_shelx_shelxl_version_number 2019/1
_shelx_space_group_comment
;
The symmetry employed for this shelxl refinement is uniquely defined
by the following loop, which should always be used as a source of
symmetry information in preference to the above space-group names.
They are only intended as comments.
;

loop_
_space_group_symop_operation_xyz
'x, y, z'
'-x, y+1/2, -z+1/2'
'-x, -y, -z'
'x, -y-1/2, z-1/2'

loop_
_atom_site_label
_atom_site_type_symbol
_atom_site_fract_x
_atom_site_fract_y
_atom_site_fract_z
_atom_site_U_iso_or_equiv
_atom_site_adp_type
_atom_site_occupancy
_atom_site_site_symmetry_order
_atom_site_calc_flag
_atom_site_refinement_flags_posn
_atom_site_refinement_flags_adp
_atom_site_refinement_flags_occupancy
_atom_site_disorder_assembly
_atom_site_disorder_group
F1_1 F 1.081640 0.246298 0.649258 0.127(3) Uani 1 1 d . U . . .
F2_1 F 0.193668 0.242906 -0.235886 0.107(3) Uani 1 1 d . U . . .
S1_1 S 0.709735 0.221159 0.285524 0.0710(8) Uani 1 1 d . U . . .
S2_1 S 0.551188 0.252099 0.125513 0.0696(8) Uani 1 1 d . U . . .
S3_1 S 0.317338 0.134579 -0.077213 0.0985(12) Uani 1 1 d . U . . .
S4_1 S 0.433057 0.080510 0.039676 0.1031(12) Uani 1 1 d . U . . .
F3_1 F 1.044497 0.202607 0.614777 0.144(4) Uani 1 1 d . U . . .
F5_1 F 0.566699 -0.042459 0.195366 0.164(4) Uani 1 1 d . U . . .
F6_1 F 0.478880 -0.069972 0.104957 0.166(4) Uani 1 1 d . U . . .
F7_1 F 0.265524 0.279611 -0.170766 0.112(3) Uani 1 1 d . U . . .
O1_1 O 0.832296 0.213229 0.396035 0.094(3) Uani 1 1 d . U . . .
O2_1 O 0.474163 0.037282 0.102581 0.144(4) Uani 1 1 d . U . . .
N6_1 N 0.802945 0.321898 0.361796 0.106(4) Uani 1 1 d . U . . .
N7_1 N 0.970378 0.316773 0.547670 0.116(4) Uani 1 1 d . U . . .
N8_1 N 0.575437 0.187394 0.160132 0.070(2) Uani 1 1 d . U . . .
N9_1 N 0.418583 0.231220 -0.004584 0.069(2) Uani 1 1 d . U . . .
N10_1 N 0.486384 0.140502 0.076123 0.085(3) Uani 1 1 d . U . . .
N11_1 N 0.339756 0.192485 -0.073651 0.076(2) Uani 1 1 d . U . . .
C12_1 C 0.586845 0.169374 0.279598 0.111(3) Uani 1 1 d . U . . .
H12_1 H 0.597732 0.184129 0.304215 0.133 Uiso 1 1 calc R U . . .
C1_1 C 0.912076 0.232727 0.482361 0.084(3) Uani 1 1 d . U . . .
C2_1 C 1.024610 0.241872 0.593976 0.100(3) Uani 1 1 d . U . . .
C3_1 C 0.947877 0.214498 0.520490 0.104(3) Uani 1 1 d . U . . .
H3_1 H 0.934826 0.199315 0.508362 0.125 Uiso 1 1 calc R U . . .
C4_1 C 0.851838 0.232360 0.420084 0.081(3) Uani 1 1 d . U . . .
C5_1 C 0.833025 0.255537 0.399938 0.072(3) Uani 1 1 d . U . . .
C6_1 C 0.882954 0.270496 0.449519 0.072(2) Uani 1 1 d . U . . .
C7_1 C 0.775922 0.260879 0.344103 0.072(3) Uani 1 1 d . U . . .
H7_1 H 0.770852 0.276784 0.340672 0.086 Uiso 1 1 calc R U . . .
C8_1 C 0.673596 0.263626 0.240613 0.063(2) Uani 1 1 d . U . . .
C9_1 C 0.624191 0.248127 0.199596 0.063(2) Uani 1 1 d . U . . .
C10_1 C 0.883708 0.293477 0.450125 0.080(3) Uani 1 1 d . U . . .
C11_1 C 0.839091 0.310638 0.398971 0.090(3) Uani 1 1 d . U . . .
N13_1 N 0.217049 0.018293 -0.156823 0.178(7) Uani 1 1 d . U . . .
N14_1 N 0.265593 -0.049726 -0.083675 0.182(6) Uani 1 1 d . U . . .
C15_1 C 0.537624 0.222552 0.119289 0.070(2) Uani 1 1 d . U . . .
C16_1 C 0.588189 0.210199 0.169279 0.066(2) Uani 1 1 d . U . . .
C17_1 C 0.927681 0.308527 0.502129 0.095(4) Uani 1 1 d . U . . .
C18_1 C 0.493223 0.206593 0.075766 0.071(2) Uani 1 1 d . U . . .
C19_1 C 0.514901 0.184020 0.102699 0.074(3) Uani 1 1 d . U . . .
C20_1 C 0.432490 0.210309 0.016345 0.069(2) Uani 1 1 d . U . . .
C21_1 C 0.394791 0.190341 -0.017527 0.073(3) Uani 1 1 d . U . . .
C22_1 C 0.417677 0.167808 0.007813 0.076(3) Uani 1 1 d . U . . .
C23_1 C 0.477335 0.164356 0.068249 0.076(3) Uani 1 1 d . U . . .
C24_1 C 0.620630 0.171950 0.209443 0.088(3) Uani 1 1 d . U . . .
H24A_1 H 0.675322 0.177470 0.219786 0.105 Uiso 1 1 calc R U . . .
H24B_1 H 0.621863 0.156981 0.186891 0.105 Uiso 1 1 calc R U . . .
C25_1 C 0.363778 0.233841 -0.063146 0.075(3) Uani 1 1 d . U . . .
C26_1 C 0.325012 0.214362 -0.097377 0.076(3) Uani 1 1 d . U . . .
C27_1 C 0.391091 0.146706 -0.015261 0.088(3) Uani 1 1 d . U . . .
C28_1 C 0.344448 0.106799 -0.045561 0.096(3) Uani 1 1 d . U . . .
C29_1 C 0.406901 0.107069 0.009851 0.091(3) Uani 1 1 d . U . . .
C30_1 C 0.431735 0.130534 0.024676 0.089(3) Uani 1 1 d . U . . .
C31_1 C 0.342055 0.255841 -0.086393 0.086(3) Uani 1 1 d . U . . .
H31_1 H 0.366344 0.268659 -0.062920 0.103 Uiso 1 1 calc R U . . .
C32_1 C 0.248329 0.239004 -0.176287 0.085(3) Uani 1 1 d . U . . .
C33_1 C 0.264204 0.217722 -0.156048 0.083(3) Uani 1 1 d . U . . .
H33_1 H 0.236490 0.205402 -0.179447 0.100 Uiso 1 1 calc R U . . .
C34_1 C 0.364394 0.067530 -0.021649 0.103(3) Uani 1 1 d . U . . .
C35_1 C 0.315669 0.084906 -0.064136 0.106(3) Uani 1 1 d . U . . .
C38_1 C 0.533804 0.124693 0.127740 0.099(3) Uani 1 1 d . U . . .
H38A_1 H 0.506020 0.110135 0.128943 0.119 Uiso 1 1 calc R U . . .
H38B_1 H 0.540315 0.131276 0.175694 0.119 Uiso 1 1 calc R U . . .
C39_1 C 0.619884 0.120656 0.103079 0.128(4) Uani 1 1 d D U . . .
H39_1 H 0.647667 0.135487 0.106459 0.154 Uiso 1 1 calc R U . . .
C41_1 C 0.349053 0.044580 -0.029354 0.107(4) Uani 1 1 d . U . . .
H41_1 H 0.306396 0.041691 -0.065515 0.129 Uiso 1 1 calc R U . . .
C42_1 C 0.379986 0.024678 0.002189 0.113(3) Uani 1 1 d . U . . .
C43_1 C 0.358115 0.000355 -0.012716 0.128(4) Uani 1 1 d . U . . .
C44_1 C 0.410085 -0.014979 0.034622 0.125(4) Uani 1 1 d . U . . .
C45_1 C 0.453305 -0.000535 0.081503 0.121(3) Uani 1 1 d . U . . .
C46_1 C 0.438491 0.024120 0.062789 0.118(4) Uani 1 1 d . U . . .
C47_1 C 0.300225 -0.006398 -0.070062 0.149(4) Uani 1 1 d . U . . .
C48_1 C 0.244353 0.005783 -0.121024 0.159(6) Uani 1 1 d . U . . .
C49_1 C 0.417926 -0.039141 0.046984 0.128(4) Uani 1 1 d . U . . .
H49_1 H 0.384955 -0.049623 0.019418 0.154 Uiso 1 1 calc R U . . .
C50_1 C 0.471689 -0.045723 0.097091 0.136(4) Uani 1 1 d . U . . .
C51_1 C 0.516836 -0.032427 0.142649 0.133(4) Uani 1 1 d . U . . .
C52_1 C 0.507513 -0.008681 0.135935 0.124(4) Uani 1 1 d . U . . .
H52_1 H 0.537632 0.001280 0.167895 0.149 Uiso 1 1 calc R U . . .
C53_1 C 0.273465 -0.029292 -0.080540 0.162(5) Uani 1 1 d . U . . .
C58_1 C 0.284282 0.258232 -0.144440 0.088(3) Uani 1 1 d . U . . .
C59_1 C 0.930252 0.255581 0.500181 0.082(3) Uani 1 1 d . U . . .
C60_1 C 0.986353 0.258753 0.560246 0.097(3) Uani 1 1 d . U . . .
H60_1 H 0.997095 0.273629 0.577164 0.117 Uiso 1 1 calc R U . . .
C61_1 C 1.004978 0.220300 0.578474 0.109(3) Uani 1 1 d . U . . .
C1A_1 C 0.670235 0.289148 0.229278 0.078(3) Uani 1 1 d D U . . .
H1AA_1 H 0.717072 0.296065 0.257128 0.093 Uiso 1 1 calc R U . . .
H1AB_1 H 0.672352 0.292359 0.178891 0.093 Uiso 1 1 calc R U . . .
C2A_1 C 0.597823 0.299937 0.249950 0.101(3) Uani 1 1 d D U . . .
H2AA_1 H 0.551056 0.291326 0.228824 0.121 Uiso 1 1 calc R U . . .
H2AB_1 H 0.592872 0.315436 0.230799 0.121 Uiso 1 1 calc R U . . .
C3A_1 C 0.599999 0.300797 0.328958 0.119(4) Uani 1 1 d D U . . .
H3AA_1 H 0.616320 0.285867 0.348894 0.142 Uiso 1 1 calc R U . . .
H3AB_1 H 0.640217 0.311869 0.348740 0.142 Uiso 1 1 calc R U . . .
C4A_1 C 0.522738 0.307076 0.352105 0.128(4) Uani 1 1 d D U . . .
H4AA_1 H 0.530178 0.308212 0.404186 0.154 Uiso 1 1 calc R U . . .
H4AB_1 H 0.484475 0.294860 0.338320 0.154 Uiso 1 1 calc R U . . .
C5A_1 C 0.487856 0.329604 0.320425 0.143(5) Uani 1 1 d D U . . .
H5AA_1 H 0.489144 0.329493 0.268942 0.171 Uiso 1 1 calc R U . . .
H5AB_1 H 0.432204 0.330540 0.327741 0.171 Uiso 1 1 calc R U . . .
C6A_1 C 0.530346 0.350400 0.351689 0.161(5) Uani 1 1 d D U . . .
H6AA_1 H 0.584828 0.350254 0.340826 0.193 Uiso 1 1 calc R U . . .
H6AB_1 H 0.532784 0.350044 0.403611 0.193 Uiso 1 1 calc R U . . .
C7A_1 C 0.489215 0.372543 0.322650 0.176(5) Uani 1 1 d D U . . .
H7AA_1 H 0.431563 0.370638 0.317490 0.211 Uiso 1 1 calc R U . . .
H7AB_1 H 0.504086 0.385004 0.356246 0.211 Uiso 1 1 calc R U . . .
C8A_1 C 0.513511 0.378285 0.251340 0.191(6) Uani 1 1 d D U . . .
H8AA_1 H 0.488963 0.367727 0.214667 0.230 Uiso 1 1 calc R U . . .
H8AB_1 H 0.571226 0.377358 0.253691 0.230 Uiso 1 1 calc R U . . .
C9A_1 C 0.484567 0.402762 0.234149 0.211(6) Uani 1 1 d D U . . .
H9AA_1 H 0.427221 0.403778 0.234347 0.253 Uiso 1 1 calc R U . . .
H9AB_1 H 0.510940 0.413341 0.269878 0.253 Uiso 1 1 calc R U . . .
C10A_1 C 0.504396 0.408660 0.161574 0.232(7) Uani 1 1 d D U . . .
H10A_1 H 0.508852 0.394903 0.133245 0.279 Uiso 1 1 calc R U . . .
H10B_1 H 0.554344 0.417128 0.165391 0.279 Uiso 1 1 calc R U . . .
C11A_1 C 0.430844 0.424220 0.126322 0.308(11) Uani 1 1 d D U . . .
H11A_1 H 0.439111 0.428800 0.078814 0.462 Uiso 1 1 calc R U . . .
H11B_1 H 0.382055 0.415561 0.123538 0.462 Uiso 1 1 calc R U . . .
H11C_1 H 0.427237 0.437635 0.155464 0.462 Uiso 1 1 calc R U . . .
C1B_1 C 0.248878 0.080397 -0.122424 0.143(4) Uani 1 1 d D U . . .
H1BA_1 H 0.208017 0.092148 -0.123006 0.172 Uiso 1 1 calc R U . . .
H1BB_1 H 0.224872 0.065562 -0.115563 0.172 Uiso 1 1 calc R U . . .
C2B_1 C 0.283287 0.080694 -0.190779 0.198(6) Uani 1 1 d D U . . .
H2BA_1 H 0.333172 0.072152 -0.184379 0.237 Uiso 1 1 calc R U . . .
H2BB_1 H 0.295244 0.096434 -0.202518 0.237 Uiso 1 1 calc R U . . .
C3B_1 C 0.227857 0.070508 -0.251862 0.262(7) Uani 1 1 d D U . . .
H3BA_1 H 0.257009 0.067842 -0.292002 0.315 Uiso 1 1 calc R U . . .
H3BB_1 H 0.208762 0.055778 -0.237112 0.315 Uiso 1 1 calc R U . . .
C4B_1 C 0.158135 0.085631 -0.275751 0.316(8) Uani 1 1 d D U . . .
H4BA_1 H 0.176795 0.100721 -0.287711 0.379 Uiso 1 1 calc R U . . .
H4BB_1 H 0.126253 0.087384 -0.237038 0.379 Uiso 1 1 calc R U . . .
C5B_1 C 0.106688 0.075198 -0.341714 0.371(9) Uani 1 1 d D U . . .
H5BA_1 H 0.128157 0.079545 -0.385009 0.445 Uiso 1 1 calc R U . . .
H5BB_1 H 0.107712 0.058567 -0.338175 0.445 Uiso 1 1 calc R U . . .
C6B_1 C 0.022541 0.083597 -0.345915 0.424(9) Uani 1 1 d D U . . .
H6BA_1 H 0.020029 0.095388 -0.309787 0.509 Uiso 1 1 calc R U . . .
H6BB_1 H -0.011732 0.070996 -0.335699 0.509 Uiso 1 1 calc R U . . .
C7B_1 C -0.007629 0.093316 -0.419518 0.470(10) Uani 1 1 d D U . . .
H7BA_1 H -0.063204 0.097826 -0.421166 0.564 Uiso 1 1 calc R U . . .
H7BB_1 H 0.022955 0.106978 -0.427244 0.564 Uiso 1 1 calc R U . . .
C8B_1 C -0.001150 0.076509 -0.478748 0.504(11) Uani 1 1 d D U . . .
H8BA_1 H 0.053732 0.071259 -0.476333 0.605 Uiso 1 1 calc R U . . .
H8BB_1 H -0.016911 0.083770 -0.525134 0.605 Uiso 1 1 calc R U . . .
C9B_1 C -0.055971 0.056270 -0.469931 0.527(12) Uani 1 1 d D U . . .
H9BA_1 H -0.078267 0.057893 -0.425379 0.633 Uiso 1 1 calc R U . . .
H9BB_1 H -0.099908 0.056067 -0.509416 0.633 Uiso 1 1 calc R U . . .
C10B_1 C -0.009955 0.034126 -0.468884 0.538(13) Uani 1 1 d D U . . .
H10C_1 H -0.022038 0.024249 -0.430242 0.646 Uiso 1 1 calc R U . . .
H10D_1 H 0.047225 0.037052 -0.462389 0.646 Uiso 1 1 calc R U . . .
C11B_1 C -0.038307 0.022672 -0.544580 0.556(17) Uani 1 1 d D U . . .
H11D_1 H -0.010948 0.008310 -0.547535 0.834 Uiso 1 1 calc R U . . .
H11E_1 H -0.095023 0.020010 -0.550125 0.834 Uiso 1 1 calc R U . . .
H11F_1 H -0.026179 0.032736 -0.582078 0.834 Uiso 1 1 calc R U . . .
C13_1 C 0.634711 0.224457 0.216783 0.062(2) Uani 1 1 d . U . . .
C14_1 C 0.724974 0.251201 0.292857 0.065(2) Uani 1 1 d . U . . .
C1C_1 C 0.635571 0.151743 0.328648 0.137(4) Uani 1 1 d D U . . .
H1CA_1 H 0.612175 0.150245 0.372676 0.164 Uiso 1 1 calc R U . . .
H1CB_1 H 0.631622 0.136911 0.304819 0.164 Uiso 1 1 calc R U . . .
C2C_1 C 0.721008 0.157827 0.347320 0.169(5) Uani 1 1 d D U . . .
H2CA_1 H 0.725340 0.171590 0.376777 0.202 Uiso 1 1 calc R U . . .
H2CB_1 H 0.742724 0.161318 0.303453 0.202 Uiso 1 1 calc R U . . .
C3C_1 C 0.770143 0.139186 0.386961 0.205(6) Uani 1 1 d D U . . .
H3CA_1 H 0.766439 0.125375 0.357740 0.247 Uiso 1 1 calc R U . . .
H3CB_1 H 0.749214 0.135707 0.431221 0.247 Uiso 1 1 calc R U . . .
C4C_1 C 0.856640 0.146369 0.404319 0.239(7) Uani 1 1 d D U . . .
H4CA_1 H 0.860220 0.160777 0.430571 0.287 Uiso 1 1 calc R U . . .
H4CB_1 H 0.878975 0.148681 0.360062 0.287 Uiso 1 1 calc R U . . .
C5C_1 C 0.903813 0.128055 0.449198 0.278(7) Uani 1 1 d D U . . .
H5CA_1 H 0.896425 0.129810 0.499195 0.334 Uiso 1 1 calc R U . . .
H5CB_1 H 0.884136 0.112991 0.433110 0.334 Uiso 1 1 calc R U . . .
C6C_1 C 0.991448 0.129849 0.442853 0.310(8) Uani 1 1 d D U . . .
H6CA_1 H 1.020092 0.117011 0.467470 0.372 Uiso 1 1 calc R U . . .
H6CB_1 H 0.998631 0.129237 0.392552 0.372 Uiso 1 1 calc R U . . .
C7C_1 C 1.024627 0.152031 0.475455 0.333(9) Uani 1 1 d D U . . .
H7CA_1 H 0.990931 0.157733 0.509283 0.400 Uiso 1 1 calc R U . . .
H7CB_1 H 1.025913 0.163483 0.438096 0.400 Uiso 1 1 calc R U . . .
C8C_1 C 1.109076 0.147668 0.514074 0.382(13) Uani 1 1 d D U . . .
H8CA_1 H 1.131041 0.161731 0.535204 0.573 Uiso 1 1 calc R U . . .
H8CB_1 H 1.107260 0.136396 0.551155 0.573 Uiso 1 1 calc R U . . .
H8CC_1 H 1.142131 0.142128 0.480193 0.573 Uiso 1 1 calc R U . . .
C1D_1 C 0.499526 0.165922 0.276606 0.126(4) Uani 1 1 d D U . . .
H1DA_1 H 0.487112 0.150056 0.263621 0.151 Uiso 1 1 calc R U . . .
H1DB_1 H 0.472101 0.175525 0.238577 0.151 Uiso 1 1 calc R U . . .
C2D_1 C 0.467182 0.171118 0.344066 0.131(4) Uani 1 1 d D U . . .
H2DA_1 H 0.478856 0.187052 0.356663 0.158 Uiso 1 1 calc R U . . .
H2DB_1 H 0.495155 0.161684 0.382264 0.158 Uiso 1 1 calc R U . . .
C3D_1 C 0.378939 0.167280 0.341249 0.150(5) Uani 1 1 d D U . . .
H3DA_1 H 0.367092 0.151043 0.334627 0.180 Uiso 1 1 calc R U . . .
H3DB_1 H 0.350228 0.175530 0.300603 0.180 Uiso 1 1 calc R U . . .
C4D_1 C 0.351479 0.175483 0.409791 0.160(5) Uani 1 1 d D U . . .
H4DA_1 H 0.365907 0.191526 0.417339 0.192 Uiso 1 1 calc R U . . .
H4DB_1 H 0.378976 0.166781 0.450011 0.192 Uiso 1 1 calc R U . . .
C5D_1 C 0.261655 0.172871 0.408083 0.176(6) Uani 1 1 d D U . . .
H5DA_1 H 0.234732 0.178311 0.362032 0.211 Uiso 1 1 calc R U . . .
H5DB_1 H 0.249087 0.156694 0.411977 0.211 Uiso 1 1 calc R U . . .
C6D_1 C 0.229680 0.185811 0.467366 0.199(8) Uani 1 1 d D U . . .
H6DA_1 H 0.172873 0.183502 0.463447 0.298 Uiso 1 1 calc R U . . .
H6DB_1 H 0.255078 0.180272 0.513208 0.298 Uiso 1 1 calc R U . . .
H6DC_1 H 0.240712 0.201906 0.463223 0.298 Uiso 1 1 calc R U . . .
C1E_1 C 0.667578 0.104555 0.156978 0.141(4) Uani 1 1 d D U . . .
H1EA_1 H 0.713615 0.099254 0.136056 0.170 Uiso 1 1 calc R U . . .
H1EB_1 H 0.687846 0.113508 0.199282 0.170 Uiso 1 1 calc R U . . .
C2E_1 C 0.626681 0.084026 0.181379 0.164(5) Uani 1 1 d D U . . .
H2EA_1 H 0.609438 0.074262 0.140181 0.196 Uiso 1 1 calc R U . . .
H2EB_1 H 0.579255 0.088945 0.200879 0.196 Uiso 1 1 calc R U . . .
C3E_1 C 0.678678 0.070299 0.237294 0.181(5) Uani 1 1 d D U . . .
H3EA_1 H 0.685697 0.078650 0.282480 0.217 Uiso 1 1 calc R U . . .
H3EB_1 H 0.731031 0.068263 0.222595 0.217 Uiso 1 1 calc R U . . .
C4E_1 C 0.642596 0.047075 0.248176 0.201(6) Uani 1 1 d D U . . .
H4EA_1 H 0.632927 0.038976 0.202593 0.242 Uiso 1 1 calc R U . . .
H4EB_1 H 0.591666 0.049028 0.265679 0.242 Uiso 1 1 calc R U . . .
C5E_1 C 0.698472 0.033135 0.301730 0.221(6) Uani 1 1 d D U . . .
H5EA_1 H 0.749193 0.031180 0.283856 0.265 Uiso 1 1 calc R U . . .
H5EB_1 H 0.708624 0.041429 0.346942 0.265 Uiso 1 1 calc R U . . .
C6E_1 C 0.664206 0.009930 0.314625 0.244(7) Uani 1 1 d D U . . .
H6EA_1 H 0.610911 0.011739 0.327496 0.293 Uiso 1 1 calc R U . . .
H6EB_1 H 0.659877 0.000885 0.270839 0.293 Uiso 1 1 calc R U . . .
C7E_1 C 0.716597 -0.002373 0.373979 0.268(8) Uani 1 1 d D U . . .
H7EA_1 H 0.706001 0.003325 0.420234 0.321 Uiso 1 1 calc R U . . .
H7EB_1 H 0.772440 0.000540 0.370207 0.321 Uiso 1 1 calc R U . . .
C8E_1 C 0.700195 -0.028091 0.368889 0.311(12) Uani 1 1 d D U . . .
H8EA_1 H 0.733882 -0.035861 0.406989 0.466 Uiso 1 1 calc R U . . .
H8EB_1 H 0.645029 -0.030927 0.373195 0.466 Uiso 1 1 calc R U . . .
H8EC_1 H 0.711328 -0.033707 0.323272 0.466 Uiso 1 1 calc R U . . .
C1F_1 C 0.616680 0.113131 0.033845 0.149(5) Uani 1 1 d D U . . .
H1FA_1 H 0.573869 0.121287 0.004202 0.179 Uiso 1 1 calc R U . . .
H1FB_1 H 0.602543 0.096963 0.032408 0.179 Uiso 1 1 calc R U . . .
C2F_1 C 0.691265 0.115915 0.000998 0.163(5) Uani 1 1 d D U . . .
H2FA_1 H 0.735176 0.108355 0.031083 0.196 Uiso 1 1 calc R U . . .
H2FB_1 H 0.704122 0.132127 -0.001081 0.196 Uiso 1 1 calc R U . . .
C3F_1 C 0.682764 0.105999 -0.073141 0.185(6) Uani 1 1 d D U . . .
H3FA_1 H 0.630223 0.109974 -0.098224 0.222 Uiso 1 1 calc R U . . .
H3FB_1 H 0.685324 0.089384 -0.069307 0.222 Uiso 1 1 calc R U . . .
C4F_1 C 0.744634 0.113860 -0.117550 0.202(6) Uani 1 1 d D U . . .
H4FA_1 H 0.797656 0.112018 -0.090358 0.242 Uiso 1 1 calc R U . . .
H4FB_1 H 0.736730 0.130015 -0.129201 0.242 Uiso 1 1 calc R U . . .
C5F_1 C 0.738066 0.099810 -0.186650 0.222(7) Uani 1 1 d D U . . .
H5FA_1 H 0.759469 0.084559 -0.175342 0.267 Uiso 1 1 calc R U . . .
H5FB_1 H 0.681985 0.098166 -0.206390 0.267 Uiso 1 1 calc R U . . .
C6F_1 C 0.781371 0.110342 -0.241851 0.277(11) Uani 1 1 d D U . . .
H6FA_1 H 0.775273 0.100824 -0.284065 0.415 Uiso 1 1 calc R U . . .
H6FB_1 H 0.759671 0.125315 -0.254134 0.415 Uiso 1 1 calc R U . . .
H6FC_1 H 0.837190 0.111702 -0.223072 0.415 Uiso 1 1 calc R U . . .
F4_2 F -0.434629 0.249211 -0.596995 0.109(3) Uani 1 1 d . U . . .
F1_2 F 0.158833 -0.064141 0.040615 0.205(5) Uani 1 1 d . U . . .
F2_2 F 0.385294 0.289435 0.205292 0.110(3) Uani 1 1 d . U . . .
S1_2 S 0.188255 0.088055 0.061927 0.1015(12) Uani 1 1 d . U . . .
S2_2 S 0.311658 0.144746 0.157524 0.1023(13) Uani 1 1 d . U . . .
S3_2 S 0.100375 0.256562 -0.080835 0.0727(9) Uani 1 1 d . U . . .
S4_2 S -0.057309 0.224881 -0.239492 0.0697(8) Uani 1 1 d . U . . .
F3_2 F 0.064895 -0.039957 -0.051097 0.203(5) Uani 1 1 d . U . . .
F5_2 F -0.390641 0.206512 -0.569649 0.104(3) Uani 1 1 d . U . . .
F7_2 F 0.452842 0.254653 0.278876 0.100(2) Uani 1 1 d . U . . .
O1_2 O 0.143305 0.042639 0.017241 0.178(5) Uani 1 1 d . U . . .
O2_2 O -0.168388 0.217937 -0.358472 0.083(2) Uani 1 1 d . U . . .
N6_2 N 0.399678 0.032752 0.283504 0.197(7) Uani 1 1 d . U . . .
N7_2 N 0.356833 -0.037858 0.233191 0.174(6) Uani 1 1 d . U . . .
N8_2 N 0.146861 0.146571 -0.002466 0.074(2) Uani 1 1 d . U . . .
N9_2 N 0.299567 0.200959 0.132906 0.077(2) Uani 1 1 d . U . . .
N10_2 N 0.070475 0.191491 -0.104911 0.068(2) Uani 1 1 d . U . . .
N11_2 N 0.224822 0.238978 0.053707 0.074(2) Uani 1 1 d . U . . .
C12_2 C -0.195113 0.314229 -0.351681 0.085(3) Uani 1 1 d . U . . .
C1_2 C 0.169936 0.006056 0.049392 0.146(4) Uani 1 1 d . U . . .
C2_2 C 0.159101 -0.039969 0.043126 0.171(5) Uani 1 1 d . U . . .
C3_2 C 0.115894 -0.004168 -0.002063 0.162(5) Uani 1 1 d . U . . .
H3_2 H 0.082433 0.004652 -0.035124 0.194 Uiso 1 1 calc R U . . .
C4_2 C 0.181305 0.030862 0.062156 0.142(4) Uani 1 1 d . U . . .
C5_2 C 0.241509 0.033263 0.119419 0.133(4) Uani 1 1 d . U . . .
C6_2 C 0.267224 0.009870 0.145862 0.138(4) Uani 1 1 d . U . . .
C7_2 C 0.272360 0.053797 0.142867 0.127(4) Uani 1 1 d . U . . .
H7_2 H 0.313721 0.051623 0.180774 0.152 Uiso 1 1 calc R U . . .
C8_2 C 0.305658 0.095652 0.165242 0.123(4) Uani 1 1 d . U . . .
C9_2 C 0.280134 0.116384 0.136270 0.101(3) Uani 1 1 d . U . . .
C10_2 C 0.322575 0.004010 0.200076 0.147(4) Uani 1 1 d . U . . .
C11_2 C 0.368311 0.017314 0.251042 0.157(6) Uani 1 1 d . U . . .
N13_2 N -0.162402 0.325041 -0.309335 0.107(4) Uani 1 1 d . U . . .
N14_2 N -0.329842 0.321136 -0.492917 0.111(4) Uani 1 1 d . U . . .
C15_2 C 0.241072 0.154699 0.090093 0.085(3) Uani 1 1 d . U . . .
C16_2 C 0.197436 0.137296 0.052736 0.080(3) Uani 1 1 d . U . . .
C17_2 C 0.346720 -0.017636 0.223813 0.150(5) Uani 1 1 d . U . . .
C18_2 C 0.217088 0.175714 0.059077 0.075(3) Uani 1 1 d . U . . .
C19_2 C 0.158643 0.170533 -0.001708 0.070(2) Uani 1 1 d . U . . .
C20_2 C 0.242291 0.197763 0.077233 0.070(2) Uani 1 1 d . U . . .
C21_2 C 0.206643 0.217325 0.038477 0.070(2) Uani 1 1 d . U . . .
C22_2 C 0.150609 0.211805 -0.023167 0.067(2) Uani 1 1 d . U . . .
C23_2 C 0.127929 0.189143 -0.043744 0.069(2) Uani 1 1 d . U . . .
C24_2 C 0.100081 0.129679 -0.050981 0.082(3) Uani 1 1 d . U . . .
H24A_2 H 0.127061 0.114928 -0.045648 0.098 Uiso 1 1 calc R U . . .
H24B_2 H 0.099317 0.134640 -0.100398 0.098 Uiso 1 1 calc R U . . .
C25_2 C 0.318611 0.223354 0.148453 0.071(2) Uani 1 1 d . U . . .
C26_2 C 0.282838 0.242579 0.111274 0.073(3) Uani 1 1 d . U . . .
C27_2 C 0.107294 0.227111 -0.069654 0.066(2) Uani 1 1 d . U . . .
C28_2 C 0.027698 0.252044 -0.152275 0.064(2) Uani 1 1 d . U . . .
C29_2 C 0.010922 0.228729 -0.166548 0.064(2) Uani 1 1 d . U . . .
C30_2 C 0.061356 0.214379 -0.120079 0.068(2) Uani 1 1 d . U . . .
C31_2 C 0.373139 0.227789 0.208611 0.065(2) Uani 1 1 d . U . . .
H31_2 H 0.394119 0.215785 0.238267 0.078 Uiso 1 1 calc R U . . .
C32_2 C 0.360120 0.267945 0.187595 0.086(3) Uani 1 1 d . U . . .
C33_2 C 0.304067 0.265303 0.129785 0.081(3) Uani 1 1 d . U . . .
H33_2 H 0.280777 0.277776 0.103651 0.097 Uiso 1 1 calc R U . . .
C34_2 C -0.069396 0.254974 -0.248147 0.066(2) Uani 1 1 d . U . . .
C35_2 C 0.261846 0.077655 0.128154 0.117(3) Uani 1 1 d . U . . .
C38_2 C 0.025847 0.175813 -0.153768 0.082(3) Uani 1 1 d . U . . .
H38A_2 H -0.028390 0.181609 -0.165237 0.098 Uiso 1 1 calc R U . . .
H38B_2 H 0.022929 0.161214 -0.129341 0.098 Uiso 1 1 calc R U . . .
C39_2 C 0.058183 0.171514 -0.223252 0.089(3) Uani 1 1 d D U . . .
H39_2 H 0.058494 0.186345 -0.247922 0.107 Uiso 1 1 calc R U . . .
C41_2 C -0.124477 0.265100 -0.299280 0.067(3) Uani 1 1 d . U . . .
H41_2 H -0.123485 0.280953 -0.292592 0.080 Uiso 1 1 calc R U . . .
C42_2 C -0.179156 0.259750 -0.355579 0.067(2) Uani 1 1 d . U . . .
C43_2 C -0.228525 0.274904 -0.403000 0.074(3) Uani 1 1 d . U . . .
C44_2 C -0.280105 0.259266 -0.452699 0.071(2) Uani 1 1 d . U . . .
C45_2 C -0.259156 0.236891 -0.440412 0.069(2) Uani 1 1 d . U . . .
C46_2 C -0.194781 0.236458 -0.378129 0.070(3) Uani 1 1 d . U . . .
C47_2 C -0.234058 0.298299 -0.401353 0.079(3) Uani 1 1 d . U . . .
C49_2 C -0.343933 0.262615 -0.509243 0.080(3) Uani 1 1 d . U . . .
H49_2 H -0.364380 0.277310 -0.519177 0.096 Uiso 1 1 calc R U . . .
C50_2 C -0.373645 0.245609 -0.546712 0.083(3) Uani 1 1 d . U . . .
C51_2 C -0.352442 0.223180 -0.529707 0.078(3) Uani 1 1 d . U . . .
C52_2 C -0.293912 0.217898 -0.476600 0.074(3) Uani 1 1 d . U . . .
H52_2 H -0.278008 0.202877 -0.465026 0.089 Uiso 1 1 calc R U . . .
C53_2 C -0.288695 0.312262 -0.449603 0.090(3) Uani 1 1 d . U . . .
C55_2 C 0.014412 0.126594 -0.036750 0.095(3) Uani 1 1 d . U . . .
H55_2 H -0.011638 0.141342 -0.050002 0.113 Uiso 1 1 calc R U . . .
C58_2 C 0.396483 0.249990 0.224726 0.077(3) Uani 1 1 d . U . . .
C59_2 C 0.220280 -0.006645 0.097395 0.144(4) Uani 1 1 d . U . . .
C60_2 C 0.212898 -0.031312 0.090587 0.158(5) Uani 1 1 d . U . . .
H60_2 H 0.247123 -0.040870 0.120592 0.189 Uiso 1 1 calc R U . . .
C61_2 C 0.111969 -0.027672 -0.003994 0.173(5) Uani 1 1 d . U . . .
C1A_2 C 0.379368 0.091751 0.214165 0.161(5) Uani 1 1 d D U . . .
H1AA_2 H 0.419637 0.102653 0.203730 0.193 Uiso 1 1 calc R U . . .
H1AB_2 H 0.399013 0.076405 0.206617 0.193 Uiso 1 1 calc R U . . .
C2A_2 C 0.367095 0.094242 0.289528 0.199(6) Uani 1 1 d D U . . .
H2AA_2 H 0.332193 0.082141 0.302304 0.239 Uiso 1 1 calc R U . . .
H2AB_2 H 0.342138 0.108929 0.296518 0.239 Uiso 1 1 calc R U . . .
C3A_2 C 0.447378 0.092787 0.336283 0.241(6) Uani 1 1 d D U . . .
H3AA_2 H 0.466044 0.077004 0.337690 0.289 Uiso 1 1 calc R U . . .
H3AB_2 H 0.485769 0.102123 0.315448 0.289 Uiso 1 1 calc R U . . .
C4A_2 C 0.443149 0.100725 0.410307 0.289(7) Uani 1 1 d D U . . .
H4AA_2 H 0.406512 0.090992 0.431972 0.347 Uiso 1 1 calc R U . . .
H4AB_2 H 0.422528 0.116304 0.408886 0.347 Uiso 1 1 calc R U . . .
C5A_2 C 0.525704 0.100076 0.456296 0.322(8) Uani 1 1 d D U . . .
H5AA_2 H 0.550824 0.115001 0.454040 0.386 Uiso 1 1 calc R U . . .
H5AB_2 H 0.518816 0.097332 0.505993 0.386 Uiso 1 1 calc R U . . .
C6A_2 C 0.580229 0.082205 0.433905 0.349(9) Uani 1 1 d D U . . .
H6AA_2 H 0.590225 0.085266 0.385199 0.419 Uiso 1 1 calc R U . . .
H6AB_2 H 0.555179 0.067216 0.434529 0.419 Uiso 1 1 calc R U . . .
C7A_2 C 0.659230 0.082237 0.484895 0.382(9) Uani 1 1 d D U . . .
H7AA_2 H 0.703568 0.083418 0.457461 0.459 Uiso 1 1 calc R U . . .
H7AB_2 H 0.661184 0.095384 0.516864 0.459 Uiso 1 1 calc R U . . .
C8A_2 C 0.666488 0.060541 0.528011 0.414(10) Uani 1 1 d D U . . .
H8AA_2 H 0.640978 0.047863 0.499996 0.497 Uiso 1 1 calc R U . . .
H8AB_2 H 0.641741 0.062281 0.571233 0.497 Uiso 1 1 calc R U . . .
C9A_2 C 0.756367 0.056330 0.547093 0.437(11) Uani 1 1 d D U . . .
H9AA_2 H 0.777951 0.050265 0.505761 0.525 Uiso 1 1 calc R U . . .
H9AB_2 H 0.783760 0.070600 0.561591 0.525 Uiso 1 1 calc R U . . .
C10A_2 C 0.768026 0.039333 0.607905 0.453(12) Uani 1 1 d D U . . .
H10A_2 H 0.801648 0.026619 0.597347 0.544 Uiso 1 1 calc R U . . .
H10B_2 H 0.717172 0.033386 0.618167 0.544 Uiso 1 1 calc R U . . .
C11A_2 C 0.811147 0.054518 0.673120 0.490(16) Uani 1 1 d D U . . .
H11A_2 H 0.821635 0.045191 0.715623 0.735 Uiso 1 1 calc R U . . .
H11B_2 H 0.860744 0.060390 0.661143 0.735 Uiso 1 1 calc R U . . .
H11C_2 H 0.776978 0.067100 0.681788 0.735 Uiso 1 1 calc R U . . .
C1B_2 C -0.008312 0.293382 -0.193119 0.085(3) Uani 1 1 d D U . . .
H1BA_2 H -0.060835 0.300100 -0.207253 0.102 Uiso 1 1 calc R U . . .
H1BB_2 H 0.009609 0.297839 -0.143634 0.102 Uiso 1 1 calc R U . . .
C2B_2 C 0.047345 0.303236 -0.238890 0.098(3) Uani 1 1 d D U . . .
H2BA_2 H 0.028567 0.299526 -0.288842 0.118 Uiso 1 1 calc R U . . .
H2BB_2 H 0.099831 0.296362 -0.226050 0.118 Uiso 1 1 calc R U . . .
C3B_2 C 0.054206 0.328807 -0.230712 0.113(4) Uani 1 1 d D U . . .
H3BA_2 H 0.001812 0.335564 -0.245209 0.136 Uiso 1 1 calc R U . . .
H3BB_2 H 0.070281 0.332386 -0.180238 0.136 Uiso 1 1 calc R U . . .
C4B_2 C 0.111714 0.339586 -0.272910 0.122(4) Uani 1 1 d D U . . .
H4BA_2 H 0.100271 0.334408 -0.322435 0.146 Uiso 1 1 calc R U . . .
H4BB_2 H 0.165453 0.334591 -0.253893 0.146 Uiso 1 1 calc R U . . .
C5B_2 C 0.108417 0.365887 -0.271275 0.135(4) Uani 1 1 d D U . . .
H5BA_2 H 0.135288 0.371796 -0.309777 0.161 Uiso 1 1 calc R U . . .
H5BB_2 H 0.052798 0.370623 -0.281118 0.161 Uiso 1 1 calc R U . . .
C6B_2 C 0.144927 0.376554 -0.202951 0.150(5) Uani 1 1 d D U . . .
H6BA_2 H 0.200190 0.371557 -0.192083 0.179 Uiso 1 1 calc R U . . .
H6BB_2 H 0.116870 0.371211 -0.164488 0.179 Uiso 1 1 calc R U . . .
C7B_2 C 0.142679 0.402618 -0.204848 0.178(5) Uani 1 1 d D U . . .
H7BA_2 H 0.172965 0.408021 -0.241707 0.213 Uiso 1 1 calc R U . . .
H7BB_2 H 0.087681 0.407639 -0.217857 0.213 Uiso 1 1 calc R U . . .
C8B_2 C 0.176361 0.413180 -0.134275 0.206(6) Uani 1 1 d D U . . .
H8BA_2 H 0.230270 0.407629 -0.118655 0.247 Uiso 1 1 calc R U . . .
H8BB_2 H 0.143320 0.409425 -0.097688 0.247 Uiso 1 1 calc R U . . .
C9B_2 C 0.176801 0.439088 -0.147144 0.238(7) Uani 1 1 d D U . . .
H9BA_2 H 0.205181 0.442568 -0.187237 0.285 Uiso 1 1 calc R U . . .
H9BB_2 H 0.122359 0.444731 -0.158554 0.285 Uiso 1 1 calc R U . . .
C10B_2 C 0.217579 0.450372 -0.080035 0.265(8) Uani 1 1 d D U . . .
H10C_2 H 0.270056 0.443730 -0.065031 0.318 Uiso 1 1 calc R U . . .
H10D_2 H 0.185860 0.448911 -0.041100 0.318 Uiso 1 1 calc R U . . .
C11B_2 C 0.224679 0.476754 -0.103224 0.299(11) Uani 1 1 d D U . . .
H11D_2 H 0.250489 0.485445 -0.062960 0.449 Uiso 1 1 calc R U . . .
H11E_2 H 0.255685 0.477730 -0.142171 0.449 Uiso 1 1 calc R U . . .
H11F_2 H 0.172110 0.482872 -0.118416 0.449 Uiso 1 1 calc R U . . .
C13_2 C -0.016569 0.266980 -0.196269 0.070(2) Uani 1 1 d . U . . .
C14_2 C 0.218083 0.115537 0.079530 0.086(3) Uani 1 1 d . U . . .
C1C_2 C 0.000384 0.122569 0.034731 0.101(3) Uani 1 1 d D U . . .
H1CA_2 H 0.026783 0.134580 0.065213 0.121 Uiso 1 1 calc R U . . .
H1CB_2 H 0.025340 0.108100 0.050842 0.121 Uiso 1 1 calc R U . . .
C2C_2 C -0.084127 0.121738 0.045482 0.116(4) Uani 1 1 d D U . . .
H2CA_2 H -0.109339 0.108662 0.019323 0.139 Uiso 1 1 calc R U . . .
H2CB_2 H -0.110673 0.135497 0.024911 0.139 Uiso 1 1 calc R U . . .
C3C_2 C -0.097018 0.119927 0.122478 0.131(4) Uani 1 1 d D U . . .
H3CA_2 H -0.151792 0.124233 0.126249 0.157 Uiso 1 1 calc R U . . .
H3CB_2 H -0.061899 0.130724 0.150984 0.157 Uiso 1 1 calc R U . . .
C4C_2 C -0.081441 0.096168 0.153070 0.151(5) Uani 1 1 d D U . . .
H4CA_2 H -0.026596 0.091773 0.149954 0.181 Uiso 1 1 calc R U . . .
H4CB_2 H -0.116675 0.085265 0.125149 0.181 Uiso 1 1 calc R U . . .
C5C_2 C -0.095483 0.095466 0.230767 0.177(6) Uani 1 1 d D U . . .
H5CA_2 H -0.059196 0.106107 0.258709 0.212 Uiso 1 1 calc R U . . .
H5CB_2 H -0.149817 0.100383 0.233824 0.212 Uiso 1 1 calc R U . . .
C6C_2 C -0.082702 0.071654 0.262336 0.225(9) Uani 1 1 d D U . . .
H6CA_2 H -0.092097 0.071842 0.311570 0.338 Uiso 1 1 calc R U . . .
H6CB_2 H -0.119225 0.061130 0.235319 0.338 Uiso 1 1 calc R U . . .
H6CC_2 H -0.028657 0.066851 0.260190 0.338 Uiso 1 1 calc R U . . .
C1D_2 C -0.018730 0.109942 -0.098835 0.108(4) Uani 1 1 d D U . . .
H1DA_2 H -0.076493 0.109264 -0.101252 0.130 Uiso 1 1 calc R U . . .
H1DB_2 H -0.007450 0.116536 -0.143750 0.130 Uiso 1 1 calc R U . . .
C2D_2 C 0.012478 0.086091 -0.094049 0.121(4) Uani 1 1 d D U . . .
H2DA_2 H 0.003573 0.079549 -0.048348 0.145 Uiso 1 1 calc R U . . .
H2DB_2 H 0.069832 0.086510 -0.094721 0.145 Uiso 1 1 calc R U . . .
C3D_2 C -0.025287 0.070687 -0.153694 0.140(4) Uani 1 1 d D U . . .
H3DA_2 H -0.083014 0.071168 -0.155590 0.168 Uiso 1 1 calc R U . . .
H3DB_2 H -0.012600 0.076461 -0.199184 0.168 Uiso 1 1 calc R U . . .
C4D_2 C 0.002389 0.046232 -0.144453 0.167(5) Uani 1 1 d D U . . .
H4DA_2 H -0.007979 0.040797 -0.097834 0.201 Uiso 1 1 calc R U . . .
H4DB_2 H 0.059845 0.045782 -0.144502 0.201 Uiso 1 1 calc R U . . .
C5D_2 C -0.037012 0.030016 -0.201675 0.193(6) Uani 1 1 d D U . . .
H5DA_2 H -0.094613 0.031797 -0.205344 0.232 Uiso 1 1 calc R U . . .
H5DB_2 H -0.021681 0.034490 -0.247553 0.232 Uiso 1 1 calc R U . . .
C6D_2 C -0.016734 0.005117 -0.188871 0.220(6) Uani 1 1 d D U . . .
H6DA_2 H 0.037253 0.002366 -0.198939 0.264 Uiso 1 1 calc R U . . .
H6DB_2 H -0.017936 0.001538 -0.138579 0.264 Uiso 1 1 calc R U . . .
C7D_2 C -0.072854 -0.010392 -0.234258 0.249(8) Uani 1 1 d D U . . .
H7DA_2 H -0.059443 -0.010593 -0.282785 0.299 Uiso 1 1 calc R U . . .
H7DB_2 H -0.126984 -0.004537 -0.236549 0.299 Uiso 1 1 calc R U . . .
C8D_2 C -0.069286 -0.034979 -0.204320 0.315(12) Uani 1 1 d D U . . .
H8DA_2 H -0.106177 -0.044534 -0.234833 0.473 Uiso 1 1 calc R U . . .
H8DB_2 H -0.015977 -0.040917 -0.202803 0.473 Uiso 1 1 calc R U . . .
H8DC_2 H -0.083472 -0.034865 -0.156598 0.473 Uiso 1 1 calc R U . . .
C1E_2 C 0.142123 0.162159 -0.216270 0.094(3) Uani 1 1 d D U . . .
H1EA_2 H 0.173973 0.169654 -0.175712 0.113 Uiso 1 1 calc R U . . .
H1EB_2 H 0.140370 0.145909 -0.205075 0.113 Uiso 1 1 calc R U . . .
C2E_2 C 0.183706 0.164923 -0.280282 0.111(4) Uani 1 1 d D U . . .
H2EA_2 H 0.184619 0.181109 -0.292493 0.134 Uiso 1 1 calc R U . . .
H2EB_2 H 0.153247 0.156967 -0.320661 0.134 Uiso 1 1 calc R U . . .
C3E_2 C 0.267511 0.155998 -0.269833 0.136(4) Uani 1 1 d D U . . .
H3EA_2 H 0.268108 0.141073 -0.246751 0.163 Uiso 1 1 calc R U . . .
H3EB_2 H 0.300686 0.166239 -0.237404 0.163 Uiso 1 1 calc R U . . .
C4E_2 C 0.304146 0.153637 -0.337926 0.158(5) Uani 1 1 d D U . . .
H4EA_2 H 0.362049 0.153726 -0.326278 0.190 Uiso 1 1 calc R U . . .
H4EB_2 H 0.288526 0.166655 -0.369078 0.190 Uiso 1 1 calc R U . . .
C5E_2 C 0.277620 0.131612 -0.377201 0.177(6) Uani 1 1 d D U . . .
H5EA_2 H 0.286518 0.119033 -0.343083 0.212 Uiso 1 1 calc R U . . .
H5EB_2 H 0.220381 0.132581 -0.392910 0.212 Uiso 1 1 calc R U . . .
C6E_2 C 0.317242 0.125667 -0.441055 0.223(9) Uani 1 1 d D U . . .
H6EA_2 H 0.295804 0.111453 -0.461483 0.335 Uiso 1 1 calc R U . . .
H6EB_2 H 0.307498 0.137663 -0.476349 0.335 Uiso 1 1 calc R U . . .
H6EC_2 H 0.373872 0.124066 -0.426343 0.335 Uiso 1 1 calc R U . . .
C1F_2 C 0.002502 0.155789 -0.272004 0.102(4) Uani 1 1 d D U . . .
H1FA_2 H 0.025062 0.153430 -0.316124 0.123 Uiso 1 1 calc R U . . .
H1FB_2 H 0.001147 0.140969 -0.248557 0.123 Uiso 1 1 calc R U . . .
C2F_2 C -0.080816 0.164045 -0.291119 0.113(4) Uani 1 1 d D U . . .
H2FA_2 H -0.079779 0.179332 -0.311567 0.136 Uiso 1 1 calc R U . . .
H2FB_2 H -0.105275 0.165205 -0.247565 0.136 Uiso 1 1 calc R U . . .
C3F_2 C -0.131593 0.148828 -0.343589 0.132(4) Uani 1 1 d D U . . .
H3FA_2 H -0.129526 0.133250 -0.325018 0.158 Uiso 1 1 calc R U . . .
H3FB_2 H -0.109964 0.148676 -0.388733 0.158 Uiso 1 1 calc R U . . .
C4F_2 C -0.217244 0.156654 -0.357188 0.153(5) Uani 1 1 d D U . . .
H4FA_2 H -0.220393 0.171516 -0.380831 0.183 Uiso 1 1 calc R U . . .
H4FB_2 H -0.237690 0.158299 -0.311749 0.183 Uiso 1 1 calc R U . . .
C5F_2 C -0.267515 0.139438 -0.403986 0.188(6) Uani 1 1 d D U . . .
H5FA_2 H -0.235418 0.133117 -0.438175 0.226 Uiso 1 1 calc R U . . .
H5FB_2 H -0.280799 0.126904 -0.373759 0.226 Uiso 1 1 calc R U . . .
C6F_2 C -0.342940 0.148588 -0.444504 0.222(7) Uani 1 1 d D U . . .
H6FA_2 H -0.329838 0.158517 -0.482636 0.267 Uiso 1 1 calc R U . . .
H6FB_2 H -0.374313 0.135861 -0.466867 0.267 Uiso 1 1 calc R U . . .
C7F_2 C -0.392198 0.161617 -0.399679 0.245(8) Uani 1 1 d D U . . .
H7FA_2 H -0.363180 0.175167 -0.380437 0.294 Uiso 1 1 calc R U . . .
H7FB_2 H -0.402800 0.152176 -0.359530 0.294 Uiso 1 1 calc R U . . .
C8F_2 C -0.471433 0.168836 -0.444082 0.293(11) Uani 1 1 d D U . . .
H8FA_2 H -0.502742 0.177286 -0.414163 0.439 Uiso 1 1 calc R U . . .
H8FB_2 H -0.460880 0.178355 -0.483421 0.439 Uiso 1 1 calc R U . . .
H8FC_2 H -0.500438 0.155401 -0.462548 0.439 Uiso 1 1 calc R U . . .

loop_
_atom_site_aniso_label
_atom_site_aniso_U_11
_atom_site_aniso_U_22
_atom_site_aniso_U_33
_atom_site_aniso_U_23
_atom_site_aniso_U_13
_atom_site_aniso_U_12
F1_1 0.095(5) 0.217(9) 0.058(5) 0.012(5) -0.020(4) -0.026(6)
F2_1 0.081(5) 0.160(7) 0.066(4) 0.008(5) -0.031(4) 0.013(5)
S1_1 0.0721(18) 0.079(2) 0.0548(16) 0.0006(14) -0.0136(14) -0.0039(15)
S2_1 0.0634(17) 0.084(2) 0.0555(16) -0.0036(15) -0.0099(13) 0.0063(15)
S3_1 0.086(2) 0.117(3) 0.083(2) -0.024(2) -0.0190(19) -0.010(2)
S4_1 0.105(3) 0.098(3) 0.100(3) -0.016(2) -0.009(2) -0.020(2)
F3_1 0.130(7) 0.191(9) 0.092(6) 0.046(6) -0.048(5) -0.002(7)
F5_1 0.172(9) 0.139(8) 0.180(10) 0.023(7) 0.024(8) -0.009(7)
F6_1 0.203(10) 0.110(7) 0.196(10) -0.002(7) 0.063(8) -0.029(7)
F7_1 0.106(6) 0.140(7) 0.081(5) 0.018(5) -0.020(4) 0.027(5)
O1_1 0.111(7) 0.098(7) 0.066(5) 0.005(5) -0.009(5) -0.004(5)
O2_1 0.148(9) 0.125(9) 0.152(10) -0.022(8) 0.003(8) -0.035(8)
N6_1 0.087(8) 0.114(9) 0.108(9) -0.025(7) -0.015(7) 0.012(7)
N7_1 0.087(8) 0.160(11) 0.097(9) -0.029(8) -0.004(7) -0.008(8)
N8_1 0.069(4) 0.080(5) 0.055(4) -0.005(4) -0.008(4) 0.002(4)
N9_1 0.052(4) 0.096(6) 0.054(4) 0.001(4) -0.010(4) 0.006(4)
N10_1 0.080(5) 0.088(5) 0.078(5) -0.010(4) -0.019(4) -0.009(5)
N11_1 0.064(5) 0.105(6) 0.054(5) -0.016(5) -0.007(4) 0.007(5)
C12_1 0.123(7) 0.117(7) 0.079(6) 0.025(6) -0.033(6) -0.001(6)
C1_1 0.072(5) 0.120(6) 0.056(5) 0.009(5) -0.003(5) -0.001(5)
C2_1 0.069(6) 0.163(8) 0.060(6) 0.016(6) -0.016(5) -0.004(6)
C3_1 0.087(6) 0.139(8) 0.077(6) 0.022(6) -0.020(5) -0.002(6)
C4_1 0.079(6) 0.102(6) 0.060(5) 0.004(5) 0.003(5) 0.002(5)
C5_1 0.058(5) 0.098(6) 0.060(5) -0.007(5) 0.002(4) 0.001(5)
C6_1 0.045(4) 0.116(6) 0.056(5) -0.010(5) 0.011(4) -0.012(5)
C7_1 0.062(5) 0.094(6) 0.060(5) -0.012(5) 0.011(4) 0.020(5)
C8_1 0.055(5) 0.083(5) 0.048(4) -0.004(4) -0.006(4) 0.008(4)
C9_1 0.057(4) 0.082(5) 0.047(4) -0.006(4) -0.004(4) 0.004(4)
C10_1 0.051(5) 0.121(7) 0.068(5) -0.023(5) 0.008(4) -0.013(5)
C11_1 0.068(7) 0.121(8) 0.077(7) -0.033(6) 0.001(6) -0.009(6)
N13_1 0.220(15) 0.131(13) 0.180(15) -0.029(11) 0.018(12) -0.075(12)
N14_1 0.247(15) 0.124(12) 0.178(14) -0.019(11) 0.043(12) -0.055(12)
C15_1 0.063(5) 0.084(5) 0.057(5) -0.002(4) -0.006(4) -0.001(4)
C16_1 0.059(5) 0.080(5) 0.054(5) 0.000(4) -0.002(4) 0.000(4)
C17_1 0.074(7) 0.132(8) 0.082(7) -0.023(7) 0.013(6) -0.015(7)
C18_1 0.066(5) 0.085(5) 0.058(5) -0.004(4) -0.008(4) 0.001(5)
C19_1 0.069(5) 0.083(5) 0.062(5) -0.009(5) -0.012(4) 0.004(5)
C20_1 0.054(5) 0.094(6) 0.055(5) -0.003(5) -0.007(4) -0.001(5)
C21_1 0.061(5) 0.096(6) 0.056(5) -0.011(5) -0.006(4) -0.005(5)
C22_1 0.067(5) 0.091(6) 0.064(5) -0.013(5) -0.010(4) -0.006(5)
C23_1 0.071(5) 0.083(5) 0.068(5) -0.013(5) -0.014(4) -0.002(5)
C24_1 0.093(6) 0.095(6) 0.066(6) 0.005(5) -0.020(5) 0.000(6)
C25_1 0.061(5) 0.106(6) 0.056(5) -0.001(5) 0.000(4) 0.011(5)
C26_1 0.061(5) 0.110(6) 0.051(5) -0.009(5) -0.007(4) 0.006(5)
C27_1 0.079(5) 0.104(6) 0.073(5) -0.016(5) -0.013(5) -0.012(5)
C28_1 0.093(5) 0.110(6) 0.080(5) -0.025(5) -0.005(5) -0.011(5)
C29_1 0.083(5) 0.099(6) 0.085(5) -0.022(5) -0.008(5) -0.009(5)
C30_1 0.078(5) 0.099(6) 0.080(5) -0.015(5) -0.016(5) -0.011(5)
C31_1 0.074(6) 0.117(7) 0.062(6) 0.003(6) -0.004(5) 0.009(6)
C32_1 0.058(5) 0.130(7) 0.062(5) 0.007(6) -0.013(5) 0.010(5)
C33_1 0.061(5) 0.124(7) 0.058(5) -0.002(6) -0.014(5) -0.002(6)
C34_1 0.107(6) 0.108(6) 0.093(6) -0.026(5) 0.011(5) -0.032(5)
C35_1 0.102(6) 0.124(7) 0.090(6) -0.028(6) 0.006(5) -0.032(6)
C38_1 0.094(6) 0.101(7) 0.090(7) -0.003(6) -0.028(6) -0.004(6)
C39_1 0.116(7) 0.138(7) 0.116(7) 0.011(7) -0.032(6) 0.014(6)
C41_1 0.114(7) 0.110(7) 0.100(7) -0.031(6) 0.023(6) -0.034(6)
C42_1 0.129(7) 0.105(6) 0.109(7) -0.033(6) 0.031(6) -0.040(6)
C43_1 0.156(7) 0.109(7) 0.124(7) -0.035(6) 0.035(6) -0.041(6)
C44_1 0.141(7) 0.111(7) 0.128(7) -0.023(6) 0.039(6) -0.025(6)
C45_1 0.132(7) 0.109(7) 0.126(7) -0.018(6) 0.034(6) -0.031(6)
C46_1 0.129(7) 0.112(7) 0.116(7) -0.027(7) 0.023(6) -0.037(7)
C47_1 0.191(9) 0.116(8) 0.144(9) -0.041(7) 0.029(7) -0.054(7)
C48_1 0.205(11) 0.116(10) 0.155(11) -0.038(9) 0.028(10) -0.051(9)
C49_1 0.144(9) 0.109(7) 0.139(9) -0.018(7) 0.043(7) -0.018(7)
C50_1 0.153(9) 0.113(7) 0.148(9) -0.007(7) 0.046(7) -0.015(7)
C51_1 0.142(8) 0.118(8) 0.144(9) -0.003(7) 0.040(7) -0.021(7)
C52_1 0.135(8) 0.110(7) 0.133(8) -0.007(7) 0.039(7) -0.027(7)
C53_1 0.215(11) 0.123(10) 0.151(10) -0.037(9) 0.038(9) -0.061(10)
C58_1 0.063(5) 0.122(7) 0.072(6) 0.013(6) -0.010(5) 0.019(5)
C59_1 0.058(5) 0.132(6) 0.055(5) 0.003(5) 0.005(4) -0.013(5)
C60_1 0.071(6) 0.159(8) 0.058(6) -0.004(6) -0.003(5) -0.014(6)
C61_1 0.087(6) 0.158(8) 0.072(6) 0.027(6) -0.019(5) -0.004(6)
C1A_1 0.071(6) 0.094(6) 0.065(6) -0.009(5) -0.003(5) 0.017(5)
C2A_1 0.100(7) 0.110(7) 0.089(7) 0.001(6) -0.001(6) 0.009(6)
C3A_1 0.116(8) 0.123(8) 0.110(8) 0.003(7) -0.005(7) 0.011(7)
C4A_1 0.126(8) 0.131(9) 0.123(8) -0.002(8) 0.002(7) 0.019(8)
C5A_1 0.146(9) 0.139(9) 0.140(9) -0.004(8) 0.007(8) 0.013(8)
C6A_1 0.166(10) 0.155(10) 0.158(10) 0.007(9) 0.012(9) 0.009(9)
C7A_1 0.188(11) 0.169(11) 0.170(11) 0.019(10) 0.028(10) 0.010(9)
C8A_1 0.208(11) 0.189(12) 0.177(12) 0.026(11) 0.029(11) 0.020(10)
C9A_1 0.225(13) 0.214(13) 0.197(13) 0.039(12) 0.036(12) 0.032(11)
C10A_1 0.239(15) 0.236(15) 0.223(15) 0.047(13) 0.039(14) 0.041(13)
C11A_1 0.30(2) 0.32(2) 0.31(2) 0.05(2) 0.05(2) 0.06(2)
C1B_1 0.137(9) 0.168(9) 0.118(9) -0.032(8) -0.001(8) -0.046(8)
C2B_1 0.194(11) 0.225(11) 0.159(11) -0.034(10) -0.024(9) -0.055(10)
C3B_1 0.260(14) 0.286(13) 0.219(13) -0.028(12) -0.036(11) -0.057(12)
C4B_1 0.314(16) 0.340(15) 0.268(14) -0.029(13) -0.045(13) -0.065(14)
C5B_1 0.373(17) 0.395(16) 0.315(16) -0.028(15) -0.049(15) -0.069(16)
C6B_1 0.437(18) 0.442(18) 0.363(18) -0.034(17) -0.048(17) -0.074(17)
C7B_1 0.49(2) 0.48(2) 0.409(19) -0.050(18) -0.041(18) -0.077(19)
C8B_1 0.53(2) 0.50(2) 0.45(2) -0.06(2) -0.027(19) -0.08(2)
C9B_1 0.56(2) 0.51(2) 0.48(2) -0.05(2) -0.01(2) -0.08(2)
C10B_1 0.58(2) 0.52(3) 0.49(2) -0.06(2) 0.00(2) -0.07(2)
C11B_1 0.59(3) 0.54(3) 0.50(3) -0.10(3) -0.01(3) -0.08(3)
C13_1 0.051(4) 0.080(5) 0.051(4) -0.002(4) -0.011(4) -0.001(4)
C14_1 0.065(5) 0.081(5) 0.048(4) -0.010(4) 0.002(4) 0.002(4)
C1C_1 0.145(9) 0.142(8) 0.105(8) 0.035(7) -0.044(7) 0.016(8)
C2C_1 0.168(10) 0.179(10) 0.136(9) 0.039(8) -0.055(8) 0.030(9)
C3C_1 0.194(11) 0.224(12) 0.173(11) 0.037(10) -0.060(10) 0.043(11)
C4C_1 0.216(13) 0.269(13) 0.208(12) 0.034(11) -0.053(11) 0.049(12)
C5C_1 0.245(15) 0.320(15) 0.245(13) 0.026(12) -0.045(13) 0.052(14)
C6C_1 0.275(16) 0.362(17) 0.273(15) 0.013(14) -0.030(14) 0.053(16)
C7C_1 0.298(18) 0.395(19) 0.284(17) 0.002(16) -0.032(16) 0.067(18)
C8C_1 0.33(2) 0.48(3) 0.31(2) -0.02(2) -0.03(2) 0.11(2)
C1D_1 0.140(8) 0.135(8) 0.091(7) 0.020(7) -0.022(7) -0.016(8)
C2D_1 0.141(9) 0.150(9) 0.096(7) 0.008(7) -0.010(8) -0.028(8)
C3D_1 0.163(10) 0.169(9) 0.110(8) 0.000(8) -0.005(9) -0.033(9)
C4D_1 0.179(11) 0.182(10) 0.116(9) -0.006(9) 0.011(10) -0.027(10)
C5D_1 0.206(13) 0.192(12) 0.127(10) -0.006(10) 0.012(11) -0.018(12)
C6D_1 0.270(19) 0.202(18) 0.127(15) -0.020(14) 0.033(15) 0.010(16)
C1E_1 0.130(8) 0.143(9) 0.135(8) 0.032(8) -0.039(7) 0.017(8)
C2E_1 0.160(9) 0.151(10) 0.159(9) 0.042(8) -0.049(8) 0.016(8)
C3E_1 0.186(10) 0.155(10) 0.181(10) 0.057(9) -0.045(9) 0.016(9)
C4E_1 0.216(12) 0.171(11) 0.199(11) 0.067(10) -0.034(10) 0.019(10)
C5E_1 0.240(13) 0.184(12) 0.219(12) 0.070(11) -0.031(11) 0.021(11)
C6E_1 0.268(14) 0.205(14) 0.240(14) 0.065(12) -0.026(12) 0.016(13)
C7E_1 0.299(16) 0.222(16) 0.266(16) 0.058(14) -0.013(14) 0.007(15)
C8E_1 0.35(2) 0.27(2) 0.30(2) 0.05(2) 0.01(2) -0.02(2)
C1F_1 0.122(8) 0.171(9) 0.146(9) 0.011(8) -0.013(8) 0.026(8)
C2F_1 0.127(9) 0.193(10) 0.162(11) 0.026(10) -0.002(9) 0.016(9)
C3F_1 0.140(10) 0.225(12) 0.187(12) 0.031(11) 0.012(10) 0.015(10)
C4F_1 0.152(10) 0.252(13) 0.201(14) 0.040(12) 0.023(11) 0.010(11)
C5F_1 0.164(12) 0.283(15) 0.218(16) 0.053(14) 0.022(12) 0.006(12)
C6F_1 0.215(19) 0.35(2) 0.26(2) 0.05(2) 0.008(18) 0.010(19)
F4_2 0.083(5) 0.157(7) 0.071(5) 0.005(5) -0.043(4) -0.007(5)
F1_2 0.278(13) 0.114(8) 0.232(12) -0.002(9) 0.065(11) -0.003(9)
F2_2 0.111(6) 0.124(7) 0.085(5) -0.022(5) -0.025(4) -0.033(5)
S1_2 0.102(3) 0.103(3) 0.093(3) 0.016(2) -0.005(2) -0.002(2)
S2_2 0.093(2) 0.116(3) 0.085(2) 0.012(2) -0.031(2) -0.007(2)
S3_2 0.0668(18) 0.090(2) 0.0551(17) -0.0085(15) -0.0109(14) -0.0048(16)
S4_2 0.0625(17) 0.087(2) 0.0530(16) -0.0035(15) -0.0135(13) -0.0047(15)
F3_2 0.236(12) 0.136(9) 0.236(13) -0.022(9) 0.027(10) -0.022(9)
F5_2 0.097(5) 0.130(6) 0.073(5) -0.001(4) -0.027(4) -0.034(5)
F7_2 0.084(5) 0.154(7) 0.056(4) -0.009(4) -0.013(4) -0.037(5)
O1_2 0.208(12) 0.126(10) 0.180(12) 0.031(9) -0.038(10) -0.012(9)
O2_2 0.074(5) 0.097(6) 0.073(5) -0.009(5) -0.008(4) 0.002(5)
N6_2 0.218(16) 0.147(14) 0.218(16) 0.065(12) 0.009(13) 0.035(13)
N7_2 0.200(14) 0.138(12) 0.192(14) 0.050(11) 0.061(12) 0.036(11)
N8_2 0.062(4) 0.097(5) 0.057(4) 0.003(4) -0.007(4) -0.012(4)
N9_2 0.063(5) 0.111(6) 0.054(5) 0.005(5) -0.006(4) -0.002(5)
N10_2 0.057(4) 0.093(5) 0.048(4) -0.007(4) -0.009(4) -0.009(4)
N11_2 0.059(5) 0.118(6) 0.042(4) 0.000(4) 0.000(4) -0.020(5)
C12_2 0.076(7) 0.108(8) 0.066(7) 0.013(6) 0.000(6) -0.003(6)
C1_2 0.174(8) 0.114(7) 0.153(8) 0.029(7) 0.029(7) -0.002(7)
C2_2 0.211(10) 0.115(8) 0.190(10) 0.017(8) 0.039(8) -0.004(8)
C3_2 0.192(10) 0.118(8) 0.176(10) 0.024(8) 0.026(8) -0.007(8)
C4_2 0.163(9) 0.121(7) 0.142(8) 0.031(7) 0.014(7) -0.001(7)
C5_2 0.152(8) 0.117(7) 0.130(7) 0.032(7) 0.022(6) 0.010(7)
C6_2 0.159(8) 0.118(7) 0.144(8) 0.037(6) 0.043(7) 0.017(7)
C7_2 0.136(8) 0.123(8) 0.118(8) 0.027(7) 0.008(7) 0.011(7)
C8_2 0.118(7) 0.132(7) 0.108(6) 0.018(6) -0.025(6) 0.010(6)
C9_2 0.093(6) 0.110(6) 0.089(6) 0.015(5) -0.021(5) 0.003(5)
C10_2 0.164(9) 0.128(8) 0.156(9) 0.048(7) 0.051(7) 0.025(8)
C11_2 0.174(11) 0.132(11) 0.171(11) 0.047(9) 0.047(9) 0.023(10)
N13_2 0.110(9) 0.106(9) 0.094(8) 0.010(7) -0.022(7) 0.002(7)
N14_2 0.124(9) 0.119(9) 0.079(8) 0.008(7) -0.017(7) 0.004(8)
C15_2 0.072(5) 0.108(6) 0.066(5) 0.004(5) -0.018(4) 0.000(5)
C16_2 0.068(5) 0.100(6) 0.067(5) 0.009(5) -0.010(4) -0.005(5)
C17_2 0.169(10) 0.130(10) 0.163(10) 0.046(9) 0.058(9) 0.029(9)
C18_2 0.062(5) 0.105(6) 0.055(5) 0.001(5) -0.007(4) -0.004(5)
C19_2 0.055(5) 0.101(6) 0.052(5) 0.002(5) -0.002(4) -0.013(5)
C20_2 0.053(5) 0.105(6) 0.048(5) -0.001(5) -0.006(4) -0.004(5)
C21_2 0.051(4) 0.109(6) 0.044(4) -0.003(4) -0.008(4) -0.014(5)
C22_2 0.049(4) 0.097(6) 0.049(4) 0.000(4) -0.008(4) -0.010(4)
C23_2 0.056(5) 0.095(5) 0.051(5) -0.004(4) -0.008(4) -0.008(4)
C24_2 0.074(6) 0.099(6) 0.068(6) -0.003(5) -0.005(5) -0.012(5)
C25_2 0.055(5) 0.112(6) 0.047(4) 0.000(5) 0.006(4) -0.012(5)
C26_2 0.056(5) 0.112(6) 0.050(5) -0.004(5) 0.003(4) -0.015(5)
C27_2 0.054(4) 0.099(5) 0.043(4) -0.005(4) 0.004(4) -0.005(4)
C28_2 0.050(4) 0.089(5) 0.051(4) -0.007(4) 0.000(4) -0.006(4)
C29_2 0.054(4) 0.091(5) 0.046(4) -0.007(4) 0.003(4) -0.003(4)
C30_2 0.059(5) 0.096(5) 0.047(4) -0.006(4) 0.002(4) -0.007(5)
C31_2 0.043(5) 0.115(7) 0.041(5) -0.005(5) 0.019(4) 0.001(5)
C32_2 0.081(6) 0.117(7) 0.056(5) -0.019(5) -0.001(5) -0.015(6)
C33_2 0.066(6) 0.114(7) 0.061(5) -0.019(5) 0.001(5) -0.009(5)
C34_2 0.060(5) 0.091(5) 0.045(4) -0.007(4) -0.001(4) 0.001(4)
C35_2 0.119(6) 0.117(6) 0.106(6) 0.021(6) -0.008(6) 0.010(6)
C38_2 0.072(6) 0.099(6) 0.066(5) -0.011(5) -0.021(5) -0.009(5)
C39_2 0.078(5) 0.110(6) 0.070(5) -0.014(5) -0.020(5) -0.008(5)
C41_2 0.062(5) 0.090(6) 0.045(5) -0.003(5) 0.001(4) 0.010(5)
C42_2 0.059(5) 0.089(5) 0.051(5) -0.004(4) 0.001(4) 0.002(5)
C43_2 0.066(5) 0.104(6) 0.050(5) 0.002(5) -0.001(4) -0.005(5)
C44_2 0.054(5) 0.106(6) 0.051(5) 0.001(5) -0.001(4) -0.009(5)
C45_2 0.045(4) 0.104(6) 0.053(5) -0.006(5) -0.005(4) 0.000(4)
C46_2 0.057(5) 0.091(6) 0.060(5) -0.008(5) 0.001(4) 0.009(5)
C47_2 0.074(5) 0.102(6) 0.057(5) 0.012(5) -0.001(4) 0.001(5)
C49_2 0.055(5) 0.119(7) 0.061(6) 0.004(5) -0.006(5) 0.000(5)
C50_2 0.063(5) 0.123(7) 0.057(5) -0.002(5) -0.013(5) -0.012(5)
C51_2 0.062(5) 0.113(7) 0.054(5) -0.009(5) 0.000(5) -0.015(5)
C52_2 0.057(5) 0.108(7) 0.055(5) -0.008(5) 0.000(4) -0.003(5)
C53_2 0.078(7) 0.111(8) 0.076(7) 0.011(6) -0.008(6) 0.001(6)
C55_2 0.081(6) 0.114(6) 0.083(6) -0.004(6) -0.006(5) -0.027(5)
C58_2 0.063(5) 0.124(7) 0.042(5) -0.010(5) 0.003(4) -0.016(5)
C59_2 0.172(8) 0.112(7) 0.155(8) 0.032(7) 0.044(7) 0.008(7)
C60_2 0.192(10) 0.115(8) 0.173(10) 0.027(8) 0.047(8) 0.003(8)
C61_2 0.206(10) 0.122(8) 0.190(10) 0.015(8) 0.028(8) -0.013(8)
C1A_2 0.154(9) 0.175(9) 0.133(9) 0.022(9) -0.050(8) 0.008(8)
C2A_2 0.186(10) 0.222(11) 0.160(10) 0.019(10) -0.071(9) 0.016(10)
C3A_2 0.224(12) 0.271(12) 0.191(12) 0.020(11) -0.092(10) 0.022(11)
C4A_2 0.264(13) 0.318(14) 0.241(13) 0.009(13) -0.112(12) 0.021(12)
C5A_2 0.292(15) 0.353(16) 0.272(14) 0.004(14) -0.120(12) 0.024(14)
C6A_2 0.318(16) 0.382(17) 0.299(16) -0.004(15) -0.117(13) 0.039(15)
C7A_2 0.355(17) 0.416(19) 0.329(17) -0.001(16) -0.110(15) 0.050(16)
C8A_2 0.383(19) 0.46(2) 0.355(19) -0.008(17) -0.110(16) 0.055(18)
C9A_2 0.40(2) 0.49(2) 0.38(2) -0.015(19) -0.109(18) 0.049(19)
C10A_2 0.42(2) 0.51(2) 0.39(2) -0.02(2) -0.11(2) 0.04(2)
C11A_2 0.45(3) 0.55(3) 0.42(3) -0.04(3) -0.09(3) 0.03(3)
C1B_2 0.080(6) 0.094(6) 0.075(6) -0.009(6) -0.010(5) -0.009(6)
C2B_2 0.101(7) 0.099(7) 0.088(7) -0.005(6) -0.005(6) -0.012(6)
C3B_2 0.109(7) 0.114(8) 0.111(8) -0.001(7) -0.004(7) -0.011(7)
C4B_2 0.109(8) 0.122(8) 0.130(8) 0.002(8) -0.001(7) -0.021(7)
C5B_2 0.123(8) 0.132(8) 0.146(9) -0.008(8) 0.008(8) -0.034(8)
C6B_2 0.135(9) 0.145(9) 0.168(10) -0.026(9) 0.018(8) -0.040(9)
C7B_2 0.161(10) 0.169(10) 0.205(11) -0.048(10) 0.031(9) -0.038(10)
C8B_2 0.193(11) 0.192(12) 0.238(13) -0.069(11) 0.050(10) -0.044(11)
C9B_2 0.223(12) 0.225(14) 0.273(14) -0.090(13) 0.063(12) -0.042(13)
C10B_2 0.253(14) 0.250(16) 0.303(16) -0.088(15) 0.074(13) -0.038(15)
C11B_2 0.28(2) 0.29(2) 0.35(2) -0.09(2) 0.129(19) -0.05(2)
C13_2 0.063(5) 0.091(5) 0.055(5) -0.006(5) 0.001(4) -0.005(5)
C14_2 0.080(5) 0.096(6) 0.077(5) 0.008(5) -0.010(5) -0.007(5)
C1C_2 0.086(6) 0.127(8) 0.085(7) 0.001(6) -0.006(6) -0.032(6)
C2C_2 0.104(7) 0.143(8) 0.099(7) 0.008(7) 0.008(7) -0.030(7)
C3C_2 0.119(8) 0.161(9) 0.113(8) 0.010(8) 0.014(7) -0.029(8)
C4C_2 0.139(9) 0.182(11) 0.130(10) 0.026(9) 0.016(9) -0.036(9)
C5C_2 0.162(11) 0.201(13) 0.163(12) 0.035(11) 0.008(10) -0.029(11)
C6C_2 0.207(17) 0.223(19) 0.232(19) 0.057(16) -0.015(16) -0.022(17)
C1D_2 0.094(7) 0.120(8) 0.107(7) -0.013(7) -0.001(6) -0.031(7)
C2D_2 0.106(8) 0.125(8) 0.128(8) -0.027(7) 0.004(7) -0.027(7)
C3D_2 0.130(8) 0.132(9) 0.154(9) -0.045(8) 0.004(8) -0.024(8)
C4D_2 0.161(10) 0.147(10) 0.188(10) -0.059(9) 0.009(9) -0.030(9)
C5D_2 0.194(11) 0.161(11) 0.220(12) -0.071(10) 0.013(10) -0.031(10)
C6D_2 0.225(13) 0.181(12) 0.252(13) -0.076(12) 0.027(11) -0.030(12)
C7D_2 0.259(14) 0.207(15) 0.282(15) -0.064(14) 0.040(13) -0.024(14)
C8D_2 0.32(2) 0.28(2) 0.35(2) -0.04(2) 0.05(2) -0.03(2)
C1E_2 0.076(6) 0.125(7) 0.073(6) -0.021(6) -0.014(5) 0.002(6)
C2E_2 0.092(7) 0.153(9) 0.082(7) -0.025(7) -0.010(6) 0.011(7)
C3E_2 0.114(8) 0.191(10) 0.100(8) -0.027(8) 0.005(7) 0.010(8)
C4E_2 0.139(9) 0.217(12) 0.118(9) -0.029(9) 0.022(8) 0.007(9)
C5E_2 0.158(11) 0.241(14) 0.135(11) -0.019(11) 0.034(9) 0.011(11)
C6E_2 0.211(18) 0.29(2) 0.173(17) 0.020(17) 0.050(15) 0.035(17)
C1F_2 0.092(7) 0.126(8) 0.078(6) -0.021(6) -0.025(6) -0.010(6)
C2F_2 0.098(7) 0.144(8) 0.085(7) -0.023(7) -0.032(6) -0.021(7)
C3F_2 0.115(8) 0.170(9) 0.095(7) -0.034(7) -0.036(7) -0.025(8)
C4F_2 0.131(9) 0.195(10) 0.116(9) -0.038(8) -0.039(8) -0.028(9)
C5F_2 0.161(11) 0.237(12) 0.150(10) -0.045(9) -0.039(9) -0.036(10)
C6F_2 0.192(13) 0.271(14) 0.186(12) -0.047(11) -0.032(10) -0.037(12)
C7F_2 0.213(15) 0.304(16) 0.202(14) -0.047(13) -0.028(12) -0.046(14)
C8F_2 0.27(2) 0.35(2) 0.23(2) -0.044(19) -0.047(18) -0.06(2)

loop_
_atom_type_symbol
_atom_type_description
_atom_type_scat_dispersion_real
_atom_type_scat_dispersion_imag
_atom_type_scat_source
C C 0.0137 0.0067 'International Tables Vol C Tables 4.2.6.8 and 6.1.1.4'
F F 0.0583 0.0400 'International Tables Vol C Tables 4.2.6.8 and 6.1.1.4'
N N 0.0241 0.0134 'International Tables Vol C Tables 4.2.6.8 and 6.1.1.4'
S S 0.2925 0.4295 'International Tables Vol C Tables 4.2.6.8 and 6.1.1.4'
O O 0.0389 0.0241 'International Tables Vol C Tables 4.2.6.8 and 6.1.1.4'
H H 0.0000 0.0000 'International Tables Vol C Tables 4.2.6.8 and 6.1.1.4'

loop_
_geom_angle_atom_site_label_1
_geom_angle_atom_site_label_2
_geom_angle_atom_site_label_3
_geom_angle
_geom_angle_site_symmetry_1
_geom_angle_site_symmetry_3
_geom_angle_publ_flag
C13_1 S1_1 C14_1 91.8 . . ?
C9_1 S2_1 C15_1 89.6 . . ?
C27_1 S3_1 C28_1 91.2 . . ?
C29_1 S4_1 C34_1 93.6 . . ?
C16_1 N8_1 C19_1 108.9 . . ?
C16_1 N8_1 C24_1 118.3 . . ?
C19_1 N8_1 C24_1 132.7 . . ?
C20_1 N9_1 C25_1 115.5 . . ?
C30_1 N10_1 C23_1 107.1 . . ?
C30_1 N10_1 C38_1 116.4 . . ?
C23_1 N10_1 C38_1 136.3 . . ?
C21_1 N11_1 C26_1 115.4 . . ?
C1D_1 C12_1 C24_1 118.5 . . ?
C1D_1 C12_1 C1C_1 112.1 . . ?
C24_1 C12_1 C1C_1 110.6 . . ?
C3_1 C1_1 C59_1 123.2 . . ?
C3_1 C1_1 C4_1 128.4 . . ?
C59_1 C1_1 C4_1 108.4 . . ?
C60_1 C2_1 C61_1 121.6 . . ?
C60_1 C2_1 F1_1 119.2 . . ?
C61_1 C2_1 F1_1 119.0 . . ?
C1_1 C3_1 C61_1 115.2 . . ?
O1_1 C4_1 C5_1 136.3 . . ?
O1_1 C4_1 C1_1 115.7 . . ?
C5_1 C4_1 C1_1 107.9 . . ?
C7_1 C5_1 C4_1 122.0 . . ?
C7_1 C5_1 C6_1 129.9 . . ?
C4_1 C5_1 C6_1 108.1 . . ?
C10_1 C6_1 C59_1 126.4 . . ?
C10_1 C6_1 C5_1 127.5 . . ?
C59_1 C6_1 C5_1 106.1 . . ?
C14_1 C7_1 C5_1 141.5 . . ?
C9_1 C8_1 C14_1 108.3 . . ?
C9_1 C8_1 C1A_1 124.0 . . ?
C14_1 C8_1 C1A_1 127.8 . . ?
C8_1 C9_1 C13_1 117.4 . . ?
C8_1 C9_1 S2_1 131.3 . . ?
C13_1 C9_1 S2_1 111.2 . . ?
C6_1 C10_1 C17_1 128.2 . . ?
C6_1 C10_1 C11_1 130.8 . . ?
C17_1 C10_1 C11_1 101.0 . . ?
N6_1 C11_1 C10_1 175.1 . . ?
C16_1 C15_1 C18_1 106.4 . . ?
C16_1 C15_1 S2_1 114.1 . . ?
C18_1 C15_1 S2_1 139.4 . . ?
N8_1 C16_1 C15_1 110.8 . . ?
N8_1 C16_1 C13_1 137.7 . . ?
C15_1 C16_1 C13_1 111.5 . . ?
N7_1 C17_1 C10_1 167.0 . . ?
C15_1 C18_1 C20_1 129.1 . . ?
C15_1 C18_1 C19_1 108.5 . . ?
C20_1 C18_1 C19_1 122.3 . . ?
N8_1 C19_1 C23_1 134.3 . . ?
N8_1 C19_1 C18_1 105.4 . . ?
C23_1 C19_1 C18_1 120.2 . . ?
N9_1 C20_1 C18_1 117.6 . . ?
N9_1 C20_1 C21_1 125.6 . . ?
C18_1 C20_1 C21_1 116.8 . . ?
N11_1 C21_1 C22_1 118.9 . . ?
N11_1 C21_1 C20_1 120.0 . . ?
C22_1 C21_1 C20_1 121.1 . . ?
C27_1 C22_1 C23_1 106.9 . . ?
C27_1 C22_1 C21_1 131.5 . . ?
C23_1 C22_1 C21_1 121.5 . . ?
N10_1 C23_1 C19_1 135.7 . . ?
N10_1 C23_1 C22_1 106.2 . . ?
C19_1 C23_1 C22_1 118.0 . . ?
N8_1 C24_1 C12_1 113.1 . . ?
N9_1 C25_1 C31_1 118.9 . . ?
N9_1 C25_1 C26_1 120.0 . . ?
C31_1 C25_1 C26_1 120.9 . . ?
N11_1 C26_1 C33_1 117.7 . . ?
N11_1 C26_1 C25_1 123.4 . . ?
C33_1 C26_1 C25_1 118.8 . . ?
C30_1 C27_1 C22_1 109.9 . . ?
C30_1 C27_1 S3_1 110.7 . . ?
C22_1 C27_1 S3_1 139.3 . . ?
C29_1 C28_1 C35_1 113.8 . . ?
C29_1 C28_1 S3_1 112.3 . . ?
C35_1 C28_1 S3_1 133.9 . . ?
C28_1 C29_1 C30_1 109.1 . . ?
C28_1 C29_1 S4_1 112.3 . . ?
C30_1 C29_1 S4_1 138.6 . . ?
C27_1 C30_1 N10_1 109.8 . . ?
C27_1 C30_1 C29_1 116.7 . . ?
N10_1 C30_1 C29_1 133.3 . . ?
C58_1 C31_1 C25_1 118.3 . . ?
C33_1 C32_1 F2_1 118.8 . . ?
C33_1 C32_1 C58_1 125.9 . . ?
F2_1 C32_1 C58_1 115.3 . . ?
C32_1 C33_1 C26_1 117.0 . . ?
C41_1 C34_1 C35_1 122.3 . . ?
C41_1 C34_1 S4_1 127.7 . . ?
C35_1 C34_1 S4_1 109.8 . . ?
C28_1 C35_1 C34_1 110.3 . . ?
C28_1 C35_1 C1B_1 123.4 . . ?
C34_1 C35_1 C1B_1 126.1 . . ?
N10_1 C38_1 C39_1 109.1 . . ?
C1F_1 C39_1 C1E_1 112.4 . . ?
C1F_1 C39_1 C38_1 114.1 . . ?
C1E_1 C39_1 C38_1 108.2 . . ?
C34_1 C41_1 C42_1 136.7 . . ?
C41_1 C42_1 C46_1 123.6 . . ?
C41_1 C42_1 C43_1 131.2 . . ?
C46_1 C42_1 C43_1 105.1 . . ?
C47_1 C43_1 C44_1 126.0 . . ?
C47_1 C43_1 C42_1 122.7 . . ?
C44_1 C43_1 C42_1 111.0 . . ?
C45_1 C44_1 C49_1 118.5 . . ?
C45_1 C44_1 C43_1 103.7 . . ?
C49_1 C44_1 C43_1 137.2 . . ?
C44_1 C45_1 C52_1 121.0 . . ?
C44_1 C45_1 C46_1 112.9 . . ?
C52_1 C45_1 C46_1 125.9 . . ?
O2_1 C46_1 C42_1 137.9 . . ?
O2_1 C46_1 C45_1 115.2 . . ?
C42_1 C46_1 C45_1 106.8 . . ?
C43_1 C47_1 C53_1 123.0 . . ?
C43_1 C47_1 C48_1 133.9 . . ?
C53_1 C47_1 C48_1 102.0 . . ?
N13_1 C48_1 C47_1 163.1 . . ?
C50_1 C49_1 C44_1 117.2 . . ?
C49_1 C50_1 C51_1 126.2 . . ?
C49_1 C50_1 F6_1 114.7 . . ?
C51_1 C50_1 F6_1 119.0 . . ?
C50_1 C51_1 F5_1 118.0 . . ?
C50_1 C51_1 C52_1 118.5 . . ?
F5_1 C51_1 C52_1 123.4 . . ?
C45_1 C52_1 C51_1 118.0 . . ?
N14_1 C53_1 C47_1 167.3 . . ?
F7_1 C58_1 C31_1 119.2 . . ?
F7_1 C58_1 C32_1 121.6 . . ?
C31_1 C58_1 C32_1 119.2 . . ?
C60_1 C59_1 C1_1 115.2 . . ?
C60_1 C59_1 C6_1 135.3 . . ?
C1_1 C59_1 C6_1 109.5 . . ?
C2_1 C60_1 C59_1 122.4 . . ?
C2_1 C61_1 F3_1 121.4 . . ?
C2_1 C61_1 C3_1 121.9 . . ?
F3_1 C61_1 C3_1 116.4 . . ?
C2A_1 C1A_1 C8_1 113.6 . . ?
C1A_1 C2A_1 C3A_1 112.1 . . ?
C4A_1 C3A_1 C2A_1 114.1 . . ?
C3A_1 C4A_1 C5A_1 113.9 . . ?
C6A_1 C5A_1 C4A_1 114.2 . . ?
C5A_1 C6A_1 C7A_1 112.2 . . ?
C8A_1 C7A_1 C6A_1 109.9 . . ?
C7A_1 C8A_1 C9A_1 106.1 . . ?
C10A_1 C9A_1 C8A_1 107.5 . . ?
C9A_1 C10A_1 C11A_1 104.2 . . ?
C35_1 C1B_1 C2B_1 106.7 . . ?
C1B_1 C2B_1 C3B_1 112.3 . . ?
C4B_1 C3B_1 C2B_1 112.2 . . ?
C3B_1 C4B_1 C5B_1 109.9 . . ?
C6B_1 C5B_1 C4B_1 109.7 . . ?
C5B_1 C6B_1 C7B_1 111.3 . . ?
C8B_1 C7B_1 C6B_1 112.6 . . ?
C7B_1 C8B_1 C9B_1 108.3 . . ?
C10B_1 C9B_1 C8B_1 110.1 . . ?
C9B_1 C10B_1 C11B_1 105.1 . . ?
C16_1 C13_1 C9_1 113.3 . . ?
C16_1 C13_1 S1_1 136.3 . . ?
C9_1 C13_1 S1_1 109.9 . . ?
C7_1 C14_1 C8_1 123.9 . . ?
C7_1 C14_1 S1_1 123.4 . . ?
C8_1 C14_1 S1_1 112.6 . . ?
C2C_1 C1C_1 C12_1 113.7 . . ?
C1C_1 C2C_1 C3C_1 113.3 . . ?
C2C_1 C3C_1 C4C_1 110.9 . . ?
C3C_1 C4C_1 C5C_1 109.9 . . ?
C6C_1 C5C_1 C4C_1 110.6 . . ?
C7C_1 C6C_1 C5C_1 109.9 . . ?
C6C_1 C7C_1 C8C_1 108.6 . . ?
C12_1 C1D_1 C2D_1 115.3 . . ?
C1D_1 C2D_1 C3D_1 115.2 . . ?
C2D_1 C3D_1 C4D_1 110.4 . . ?
C3D_1 C4D_1 C5D_1 112.3 . . ?
C6D_1 C5D_1 C4D_1 113.4 . . ?
C2E_1 C1E_1 C39_1 118.4 . . ?
C1E_1 C2E_1 C3E_1 113.2 . . ?
C2E_1 C3E_1 C4E_1 111.4 . . ?
C3E_1 C4E_1 C5E_1 110.2 . . ?
C6E_1 C5E_1 C4E_1 111.8 . . ?
C7E_1 C6E_1 C5E_1 110.4 . . ?
C6E_1 C7E_1 C8E_1 109.9 . . ?
C39_1 C1F_1 C2F_1 116.1 . . ?
C1F_1 C2F_1 C3F_1 111.8 . . ?
C2F_1 C3F_1 C4F_1 114.8 . . ?
C3F_1 C4F_1 C5F_1 109.8 . . ?
C6F_1 C5F_1 C4F_1 113.0 . . ?
C14_2 S1_2 C35_2 91.6 . . ?
C15_2 S2_2 C9_2 89.7 . . ?
C28_2 S3_2 C27_2 88.3 . . ?
C29_2 S4_2 C34_2 90.0 . . ?
C16_2 N8_2 C19_2 108.3 . . ?
C16_2 N8_2 C24_2 115.2 . . ?
C19_2 N8_2 C24_2 136.2 . . ?
C20_2 N9_2 C25_2 115.1 . . ?
C30_2 N10_2 C23_2 108.1 . . ?
C30_2 N10_2 C38_2 117.1 . . ?
C23_2 N10_2 C38_2 134.7 . . ?
C21_2 N11_2 C26_2 115.9 . . ?
N13_2 C12_2 C47_2 173.8 . . ?
C59_2 C1_2 C3_2 121.4 . . ?
C59_2 C1_2 C4_2 111.7 . . ?
C3_2 C1_2 C4_2 126.9 . . ?
C60_2 C2_2 C61_2 123.7 . . ?
C60_2 C2_2 F1_2 114.5 . . ?
C61_2 C2_2 F1_2 121.6 . . ?
C1_2 C3_2 C61_2 118.6 . . ?
O1_2 C4_2 C5_2 138.7 . . ?
O1_2 C4_2 C1_2 113.7 . . ?
C5_2 C4_2 C1_2 106.9 . . ?
C7_2 C5_2 C4_2 123.4 . . ?
C7_2 C5_2 C6_2 128.2 . . ?
C4_2 C5_2 C6_2 108.3 . . ?
C10_2 C6_2 C59_2 124.3 . . ?
C10_2 C6_2 C5_2 129.1 . . ?
C59_2 C6_2 C5_2 106.6 . . ?
C5_2 C7_2 C35_2 140.2 . . ?
C9_2 C8_2 C35_2 110.3 . . ?
C9_2 C8_2 C1A_2 125.5 . . ?
C35_2 C8_2 C1A_2 122.5 . . ?
C8_2 C9_2 C14_2 115.8 . . ?
C8_2 C9_2 S2_2 132.0 . . ?
C14_2 C9_2 S2_2 112.2 . . ?
C6_2 C10_2 C11_2 130.7 . . ?
C6_2 C10_2 C17_2 128.9 . . ?
C11_2 C10_2 C17_2 100.3 . . ?
N6_2 C11_2 C10_2 163.9 . . ?
C16_2 C15_2 C18_2 109.3 . . ?
C16_2 C15_2 S2_2 113.0 . . ?
C18_2 C15_2 S2_2 137.6 . . ?
N8_2 C16_2 C15_2 109.1 . . ?
N8_2 C16_2 C14_2 137.5 . . ?
C15_2 C16_2 C14_2 113.4 . . ?
N7_2 C17_2 C10_2 167.0 . . ?
C20_2 C18_2 C15_2 130.9 . . ?
C20_2 C18_2 C19_2 123.1 . . ?
C15_2 C18_2 C19_2 106.0 . . ?
C23_2 C19_2 N8_2 136.3 . . ?
C23_2 C19_2 C18_2 116.5 . . ?
N8_2 C19_2 C18_2 107.3 . . ?
N9_2 C20_2 C18_2 119.2 . . ?
N9_2 C20_2 C21_2 119.4 . . ?
C18_2 C20_2 C21_2 121.4 . . ?
N11_2 C21_2 C22_2 119.9 . . ?
N11_2 C21_2 C20_2 125.5 . . ?
C22_2 C21_2 C20_2 114.5 . . ?
C27_2 C22_2 C23_2 109.4 . . ?
C27_2 C22_2 C21_2 126.8 . . ?
C23_2 C22_2 C21_2 123.8 . . ?
C19_2 C23_2 N10_2 134.2 . . ?
C19_2 C23_2 C22_2 120.4 . . ?
N10_2 C23_2 C22_2 105.2 . . ?
N8_2 C24_2 C55_2 113.9 . . ?
N9_2 C25_2 C31_2 117.7 . . ?
N9_2 C25_2 C26_2 125.6 . . ?
C31_2 C25_2 C26_2 116.5 . . ?
N11_2 C26_2 C33_2 118.0 . . ?
N11_2 C26_2 C25_2 118.5 . . ?
C33_2 C26_2 C25_2 123.4 . . ?
C30_2 C27_2 C22_2 106.7 . . ?
C30_2 C27_2 S3_2 115.8 . . ?
C22_2 C27_2 S3_2 137.5 . . ?
C13_2 C28_2 C29_2 115.3 . . ?
C13_2 C28_2 S3_2 131.0 . . ?
C29_2 C28_2 S3_2 113.7 . . ?
C30_2 C29_2 C28_2 111.6 . . ?
C30_2 C29_2 S4_2 135.5 . . ?
C28_2 C29_2 S4_2 112.4 . . ?
C27_2 C30_2 N10_2 110.6 . . ?
C27_2 C30_2 C29_2 110.1 . . ?
N10_2 C30_2 C29_2 138.6 . . ?
C58_2 C31_2 C25_2 119.7 . . ?
C33_2 C32_2 F2_2 117.8 . . ?
C33_2 C32_2 C58_2 122.9 . . ?
F2_2 C32_2 C58_2 119.1 . . ?
C32_2 C33_2 C26_2 115.7 . . ?
C41_2 C34_2 C13_2 124.7 . . ?
C41_2 C34_2 S4_2 123.3 . . ?
C13_2 C34_2 S4_2 112.0 . . ?
C8_2 C35_2 C7_2 126.1 . . ?
C8_2 C35_2 S1_2 111.5 . . ?
C7_2 C35_2 S1_2 122.4 . . ?
N10_2 C38_2 C39_2 116.0 . . ?
C1E_2 C39_2 C38_2 116.0 . . ?
C1E_2 C39_2 C1F_2 109.1 . . ?
C38_2 C39_2 C1F_2 110.6 . . ?
C42_2 C41_2 C34_2 140.9 . . ?
C41_2 C42_2 C43_2 128.5 . . ?
C41_2 C42_2 C46_2 122.1 . . ?
C43_2 C42_2 C46_2 109.4 . . ?
C47_2 C43_2 C42_2 129.5 . . ?
C47_2 C43_2 C44_2 126.0 . . ?
C42_2 C43_2 C44_2 104.4 . . ?
C45_2 C44_2 C49_2 114.3 . . ?
C45_2 C44_2 C43_2 111.4 . . ?
C49_2 C44_2 C43_2 134.4 . . ?
C44_2 C45_2 C52_2 126.9 . . ?
C44_2 C45_2 C46_2 107.1 . . ?
C52_2 C45_2 C46_2 125.9 . . ?
O2_2 C46_2 C42_2 135.4 . . ?
O2_2 C46_2 C45_2 117.1 . . ?
C42_2 C46_2 C45_2 107.5 . . ?
C43_2 C47_2 C12_2 130.1 . . ?
C43_2 C47_2 C53_2 125.9 . . ?
C12_2 C47_2 C53_2 103.9 . . ?
C50_2 C49_2 C44_2 120.3 . . ?
C49_2 C50_2 F4_2 118.7 . . ?
C49_2 C50_2 C51_2 122.6 . . ?
F4_2 C50_2 C51_2 118.0 . . ?
F5_2 C51_2 C52_2 119.9 . . ?
F5_2 C51_2 C50_2 118.0 . . ?
C52_2 C51_2 C50_2 122.0 . . ?
C51_2 C52_2 C45_2 113.5 . . ?
N14_2 C53_2 C47_2 171.7 . . ?
C1C_2 C55_2 C24_2 118.7 . . ?
C1C_2 C55_2 C1D_2 121.1 . . ?
C24_2 C55_2 C1D_2 101.0 . . ?
F7_2 C58_2 C32_2 117.5 . . ?
F7_2 C58_2 C31_2 121.1 . . ?
C32_2 C58_2 C31_2 121.3 . . ?
C1_2 C59_2 C60_2 116.3 . . ?
C1_2 C59_2 C6_2 106.4 . . ?
C60_2 C59_2 C6_2 137.3 . . ?
C2_2 C60_2 C59_2 119.7 . . ?
F3_2 C61_2 C2_2 114.0 . . ?
F3_2 C61_2 C3_2 125.7 . . ?
C2_2 C61_2 C3_2 120.3 . . ?
C8_2 C1A_2 C2A_2 111.5 . . ?
C1A_2 C2A_2 C3A_2 108.4 . . ?
C4A_2 C3A_2 C2A_2 111.7 . . ?
C3A_2 C4A_2 C5A_2 111.1 . . ?
C6A_2 C5A_2 C4A_2 114.0 . . ?
C5A_2 C6A_2 C7A_2 110.0 . . ?
C8A_2 C7A_2 C6A_2 109.6 . . ?
C7A_2 C8A_2 C9A_2 105.3 . . ?
C10A_2 C9A_2 C8A_2 107.5 . . ?
C9A_2 C10A_2 C11A_2 102.3 . . ?
C2B_2 C1B_2 C13_2 115.2 . . ?
C1B_2 C2B_2 C3B_2 111.8 . . ?
C4B_2 C3B_2 C2B_2 114.4 . . ?
C3B_2 C4B_2 C5B_2 112.6 . . ?
C6B_2 C5B_2 C4B_2 115.2 . . ?
C5B_2 C6B_2 C7B_2 113.2 . . ?
C8B_2 C7B_2 C6B_2 112.6 . . ?
C7B_2 C8B_2 C9B_2 106.0 . . ?
C10B_2 C9B_2 C8B_2 108.2 . . ?
C9B_2 C10B_2 C11B_2 103.6 . . ?
C28_2 C13_2 C34_2 110.1 . . ?
C28_2 C13_2 C1B_2 125.4 . . ?
C34_2 C13_2 C1B_2 124.4 . . ?
C9_2 C14_2 C16_2 111.7 . . ?
C9_2 C14_2 S1_2 110.8 . . ?
C16_2 C14_2 S1_2 137.6 . . ?
C55_2 C1C_2 C2C_2 115.7 . . ?
C1C_2 C2C_2 C3C_2 114.5 . . ?
C2C_2 C3C_2 C4C_2 113.1 . . ?
C3C_2 C4C_2 C5C_2 110.5 . . ?
C6C_2 C5C_2 C4C_2 111.7 . . ?
C2D_2 C1D_2 C55_2 116.8 . . ?
C1D_2 C2D_2 C3D_2 113.9 . . ?
C4D_2 C3D_2 C2D_2 112.8 . . ?
C3D_2 C4D_2 C5D_2 114.4 . . ?
C6D_2 C5D_2 C4D_2 115.0 . . ?
C7D_2 C6D_2 C5D_2 112.5 . . ?
C6D_2 C7D_2 C8D_2 111.6 . . ?
C2E_2 C1E_2 C39_2 116.0 . . ?
C1E_2 C2E_2 C3E_2 113.9 . . ?
C2E_2 C3E_2 C4E_2 114.7 . . ?
C3E_2 C4E_2 C5E_2 111.2 . . ?
C6E_2 C5E_2 C4E_2 116.8 . . ?
C2F_2 C1F_2 C39_2 115.7 . . ?
C1F_2 C2F_2 C3F_2 113.6 . . ?
C2F_2 C3F_2 C4F_2 112.2 . . ?
C3F_2 C4F_2 C5F_2 110.1 . . ?
C6F_2 C5F_2 C4F_2 115.4 . . ?
C7F_2 C6F_2 C5F_2 113.8 . . ?
C6F_2 C7F_2 C8F_2 110.5 . . ?

loop_
_geom_bond_atom_site_label_1
_geom_bond_atom_site_label_2
_geom_bond_distance
_geom_bond_site_symmetry_2
_geom_bond_publ_flag
F1_1 C2_1 1.3623 . ?
F2_1 C32_1 1.3907 . ?
S1_1 C13_1 1.7182 . ?
S1_1 C14_1 1.8059 . ?
S2_1 C9_1 1.7711 . ?
S2_1 C15_1 1.7720 . ?
S3_1 C27_1 1.7625 . ?
S3_1 C28_1 1.7961 . ?
S4_1 C29_1 1.7156 . ?
S4_1 C34_1 1.7242 . ?
F3_1 C61_1 1.3837 . ?
F5_1 C51_1 1.3648 . ?
F6_1 C50_1 1.4514 . ?
F7_1 C58_1 1.3870 . ?
O1_1 C4_1 1.2537 . ?
O2_1 C46_1 1.1978 . ?
N6_1 C11_1 1.1019 . ?
N7_1 C17_1 1.1649 . ?
N8_1 C16_1 1.3792 . ?
N8_1 C19_1 1.4168 . ?
N8_1 C24_1 1.4587 . ?
N9_1 C20_1 1.3163 . ?
N9_1 C25_1 1.3671 . ?
N10_1 C30_1 1.3930 . ?
N10_1 C23_1 1.4308 . ?
N10_1 C38_1 1.5145 . ?
N11_1 C21_1 1.3331 . ?
N11_1 C26_1 1.3878 . ?
C12_1 C1D_1 1.5106 . ?
C12_1 C24_1 1.5475 . ?
C12_1 C1C_1 1.5673 . ?
C1_1 C3_1 1.3986 . ?
C1_1 C59_1 1.4233 . ?
C1_1 C4_1 1.4642 . ?
C2_1 C60_1 1.3169 . ?
C2_1 C61_1 1.3472 . ?
C3_1 C61_1 1.4161 . ?
C4_1 C5_1 1.4534 . ?
C5_1 C7_1 1.3817 . ?
C5_1 C6_1 1.4818 . ?
C6_1 C10_1 1.3649 . ?
C6_1 C59_1 1.4706 . ?
C7_1 C14_1 1.3476 . ?
C8_1 C9_1 1.4128 . ?
C8_1 C14_1 1.4402 . ?
C8_1 C1A_1 1.5311 . ?
C9_1 C13_1 1.4492 . ?
C10_1 C17_1 1.4655 . ?
C10_1 C11_1 1.5404 . ?
N13_1 C48_1 1.0727 . ?
N14_1 C53_1 1.2216 . ?
C15_1 C16_1 1.4049 . ?
C15_1 C18_1 1.4123 . ?
C16_1 C13_1 1.4061 . ?
C18_1 C20_1 1.4477 . ?
C18_1 C19_1 1.4654 . ?
C19_1 C23_1 1.4474 . ?
C20_1 C21_1 1.4586 . ?
C21_1 C22_1 1.4583 . ?
C22_1 C27_1 1.3847 . ?
C22_1 C23_1 1.4477 . ?
C25_1 C31_1 1.4133 . ?
C25_1 C26_1 1.4450 . ?
C26_1 C33_1 1.4356 . ?
C27_1 C30_1 1.3578 . ?
C28_1 C29_1 1.3983 . ?
C28_1 C35_1 1.4184 . ?
C29_1 C30_1 1.4733 . ?
C31_1 C58_1 1.3886 . ?
C32_1 C33_1 1.3387 . ?
C32_1 C58_1 1.3967 . ?
C34_1 C41_1 1.3921 . ?
C34_1 C35_1 1.4949 . ?
C35_1 C1B_1 1.5073 . ?
C38_1 C39_1 1.6372 . ?
C39_1 C1F_1 1.3935 . ?
C39_1 C1E_1 1.5528 . ?
C41_1 C42_1 1.3976 . ?
C42_1 C46_1 1.4239 . ?
C42_1 C43_1 1.5096 . ?
C43_1 C47_1 1.4305 . ?
C43_1 C44_1 1.4897 . ?
C44_1 C45_1 1.3799 . ?
C44_1 C49_1 1.4574 . ?
C45_1 C52_1 1.3830 . ?
C45_1 C46_1 1.5203 . ?
C47_1 C53_1 1.4404 . ?
C47_1 C48_1 1.4601 . ?
C49_1 C50_1 1.2945 . ?
C50_1 C51_1 1.3396 . ?
C51_1 C52_1 1.4231 . ?
C59_1 C60_1 1.4047 . ?
C1A_1 C2A_1 1.5050 . ?
C2A_1 C3A_1 1.5099 . ?
C3A_1 C4A_1 1.5088 . ?
C4A_1 C5A_1 1.5538 . ?
C5A_1 C6A_1 1.5144 . ?
C6A_1 C7A_1 1.5579 . ?
C7A_1 C8A_1 1.5243 . ?
C8A_1 C9A_1 1.5565 . ?
C9A_1 C10A_1 1.5200 . ?
C10A_1 C11A_1 1.6334 . ?
C1B_1 C2B_1 1.5136 . ?
C2B_1 C3B_1 1.5248 . ?
C3B_1 C4B_1 1.5164 . ?
C4B_1 C5B_1 1.5632 . ?
C5B_1 C6B_1 1.5237 . ?
C6B_1 C7B_1 1.5431 . ?
C7B_1 C8B_1 1.5276 . ?
C8B_1 C9B_1 1.5526 . ?
C9B_1 C10B_1 1.5340 . ?
C10B_1 C11B_1 1.6127 . ?
C1C_1 C2C_1 1.5072 . ?
C2C_1 C3C_1 1.5275 . ?
C3C_1 C4C_1 1.5391 . ?
C4C_1 C5C_1 1.5431 . ?
C5C_1 C6C_1 1.5352 . ?
C6C_1 C7C_1 1.5327 . ?
C7C_1 C8C_1 1.5555 . ?
C1D_1 C2D_1 1.5114 . ?
C2D_1 C3D_1 1.5300 . ?
C3D_1 C4D_1 1.5379 . ?
C4D_1 C5D_1 1.5504 . ?
C5D_1 C6D_1 1.5378 . ?
C1E_1 C2E_1 1.5153 . ?
C2E_1 C3E_1 1.5290 . ?
C3E_1 C4E_1 1.5392 . ?
C4E_1 C5E_1 1.5426 . ?
C5E_1 C6E_1 1.5331 . ?
C6E_1 C7E_1 1.5315 . ?
C7E_1 C8E_1 1.5537 . ?
C1F_1 C2F_1 1.5188 . ?
C2F_1 C3F_1 1.5253 . ?
C3F_1 C4F_1 1.5294 . ?
C4F_1 C5F_1 1.5554 . ?
C5F_1 C6F_1 1.5145 . ?
F4_2 C50_2 1.3362 . ?
F1_2 C2_2 1.4363 . ?
F2_2 C32_2 1.3745 . ?
S1_2 C14_2 1.7296 . ?
S1_2 C35_2 1.7704 . ?
S2_2 C15_2 1.7447 . ?
S2_2 C9_2 1.7983 . ?
S3_2 C28_2 1.7374 . ?
S3_2 C27_2 1.7640 . ?
S4_2 C29_2 1.7068 . ?
S4_2 C34_2 1.8041 . ?
F3_2 C61_2 1.3391 . ?
F5_2 C51_2 1.3613 . ?
F7_2 C58_2 1.3435 . ?
O1_2 C4_2 1.2230 . ?
O2_2 C46_2 1.2284 . ?
N6_2 C11_2 1.1927 . ?
N7_2 C17_2 1.2231 . ?
N8_2 C16_2 1.3840 . ?
N8_2 C19_2 1.4372 . ?
N8_2 C24_2 1.5178 . ?
N9_2 C20_2 1.3578 . ?
N9_2 C25_2 1.3918 . ?
N10_2 C30_2 1.3941 . ?
N10_2 C23_2 1.4276 . ?
N10_2 C38_2 1.4583 . ?
N11_2 C21_2 1.3455 . ?
N11_2 C26_2 1.3939 . ?
C12_2 N13_2 1.1208 . ?
C12_2 C47_2 1.4376 . ?
C1_2 C59_2 1.3917 . ?
C1_2 C3_2 1.3937 . ?
C1_2 C4_2 1.5015 . ?
C2_2 C60_2 1.3065 . ?
C2_2 C61_2 1.3402 . ?
C3_2 C61_2 1.3977 . ?
C4_2 C5_2 1.4040 . ?
C5_2 C7_2 1.3793 . ?
C5_2 C6_2 1.5226 . ?
C6_2 C10_2 1.3504 . ?
C6_2 C59_2 1.5039 . ?
C7_2 C35_2 1.4509 . ?
C8_2 C9_2 1.3953 . ?
C8_2 C35_2 1.4360 . ?
C8_2 C1A_2 1.4835 . ?
C9_2 C14_2 1.4113 . ?
C10_2 C11_2 1.4059 . ?
C10_2 C17_2 1.4063 . ?
N14_2 C53_2 1.1398 . ?
C15_2 C16_2 1.4108 . ?
C15_2 C18_2 1.4180 . ?
C16_2 C14_2 1.4168 . ?
C18_2 C20_2 1.4073 . ?
C18_2 C19_2 1.4582 . ?
C19_2 C23_2 1.4238 . ?
C20_2 C21_2 1.4651 . ?
C21_2 C22_2 1.4510 . ?
C22_2 C27_2 1.4088 . ?
C22_2 C23_2 1.4405 . ?
C24_2 C55_2 1.5494 . ?
C25_2 C31_2 1.4028 . ?
C25_2 C26_2 1.4367 . ?
C26_2 C33_2 1.4294 . ?
C27_2 C30_2 1.3823 . ?
C28_2 C13_2 1.3760 . ?
C28_2 C29_2 1.4327 . ?
C29_2 C30_2 1.4320 . ?
C31_2 C58_2 1.3998 . ?
C32_2 C33_2 1.3694 . ?
C32_2 C58_2 1.3809 . ?
C34_2 C41_2 1.3977 . ?
C34_2 C13_2 1.4365 . ?
C38_2 C39_2 1.5369 . ?
C39_2 C1E_2 1.5364 . ?
C39_2 C1F_2 1.5512 . ?
C41_2 C42_2 1.3633 . ?
C42_2 C43_2 1.4614 . ?
C42_2 C46_2 1.4625 . ?
C43_2 C47_2 1.3933 . ?
C43_2 C44_2 1.5214 . ?
C44_2 C45_2 1.3881 . ?
C44_2 C49_2 1.4417 . ?
C45_2 C52_2 1.4113 . ?
C45_2 C46_2 1.5075 . ?
C47_2 C53_2 1.4755 . ?
C49_2 C50_2 1.3005 . ?
C50_2 C51_2 1.4069 . ?
C51_2 C52_2 1.3617 . ?
C55_2 C1C_2 1.4447 . ?
C55_2 C1D_2 1.5885 . ?
C59_2 C60_2 1.4746 . ?
C1A_2 C2A_2 1.4967 . ?
C2A_2 C3A_2 1.5377 . ?
C3A_2 C4A_2 1.5065 . ?
C4A_2 C5A_2 1.5615 . ?
C5A_2 C6A_2 1.5194 . ?
C6A_2 C7A_2 1.5564 . ?
C7A_2 C8A_2 1.5260 . ?
C8A_2 C9A_2 1.5585 . ?
C9A_2 C10A_2 1.5329 . ?
C10A_2 C11A_2 1.6306 . ?
C1B_2 C2B_2 1.5076 . ?
C1B_2 C13_2 1.5748 . ?
C2B_2 C3B_2 1.5295 . ?
C3B_2 C4B_2 1.5085 . ?
C4B_2 C5B_2 1.5635 . ?
C5B_2 C6B_2 1.5078 . ?
C6B_2 C7B_2 1.5487 . ?
C7B_2 C8B_2 1.5273 . ?
C8B_2 C9B_2 1.5584 . ?
C9B_2 C10B_2 1.5283 . ?
C10B_2 C11B_2 1.6379 . ?
C1C_2 C2C_2 1.4999 . ?
C2C_2 C3C_2 1.5272 . ?
C3C_2 C4C_2 1.5366 . ?
C4C_2 C5C_2 1.5430 . ?
C5C_2 C6C_2 1.5414 . ?
C1D_2 C2D_2 1.5131 . ?
C2D_2 C3D_2 1.5336 . ?
C3D_2 C4D_2 1.5308 . ?
C4D_2 C5D_2 1.5413 . ?
C5D_2 C6D_2 1.5310 . ?
C6D_2 C7D_2 1.5154 . ?
C7D_2 C8D_2 1.5668 . ?
C1E_2 C2E_2 1.5158 . ?
C2E_2 C3E_2 1.5234 . ?
C3E_2 C4E_2 1.5355 . ?
C4E_2 C5E_2 1.5450 . ?
C5E_2 C6E_2 1.5259 . ?
C1F_2 C2F_2 1.5106 . ?
C2F_2 C3F_2 1.5293 . ?
C3F_2 C4F_2 1.5326 . ?
C4F_2 C5F_2 1.5412 . ?
C5F_2 C6F_2 1.5148 . ?
C6F_2 C7F_2 1.5054 . ?
C7F_2 C8F_2 1.5605 . ?
